data_7058990
loop_
_publ_author_name
'Sukhikh, Taisiya S.'
'Kolybalov, Dmitry S.'
'Pylova, Ekaterina K.'
'Bashirov, Denis A.'
'Komarov, Vladislav Y.'
'Kuratieva, Natalia V.'
'Smolentsev, Anton I.'
'Fitch, Andrew N.'
'Konchenko, Sergey N.'

_publ_section_title
;
 A fresh look at the structural diversity of dibenzoylmethanide complexes
 of lanthanides
;
_journal_issue 25
_journal_name_full 'New Journal of Chemistry'
_journal_page_first 9934
_journal_paper_doi 10.1039/C9NJ02059D
_journal_volume 43
_journal_year 2019
_chemical_formula_moiety '2(C63 H50 Dy K O9)'
_chemical_formula_sum 'C126 H100 Dy2 K2 O18'
_chemical_formula_weight 2305.25
_space_group_crystal_system monoclinic
_space_group_IT_number 15
_space_group_name_Hall '-C 2yc'
_space_group_name_H-M_alt 'C 1 2/c 1'
_atom_sites_solution_hydrogens geom
_atom_sites_solution_primary direct
_audit_creation_date 2018-11-27
_audit_creation_method
;
Olex2 1.2
(compiled 2018.05.29 svn.r3508 for OlexSys, GUI svn.r5506)
;
_audit_update_record
;
2019-04-18 deposited with the CCDC.	2019-05-30 downloaded from the CCDC.
;
_cell_angle_alpha 90
_cell_angle_beta 104.6080(10)
_cell_angle_gamma 90
_cell_formula_units_Z 8
_cell_length_a 28.8124(5)
_cell_length_b 28.9292(5)
_cell_length_c 26.2157(5)
_cell_measurement_reflns_used 9285
_cell_measurement_temperature 150(2)
_cell_measurement_theta_max 28.74
_cell_measurement_theta_min 2.23
_cell_volume 21144.9(7)
_computing_molecular_graphics 'Olex2 (Dolomanov et al., 2009)'
_computing_publication_material 'Olex2 (Dolomanov et al., 2009)'
_computing_structure_refinement 'ShelXL (Sheldrick, 2015)'
_computing_structure_solution 'XS (Sheldrick, 2008)'
_diffrn_ambient_temperature 150(2)
_diffrn_measured_fraction_theta_full 1.000
_diffrn_measured_fraction_theta_max 0.997
_diffrn_measurement_device_type 'CCD area detector'
_diffrn_measurement_method 'phi and omega scans'
_diffrn_radiation_monochromator graphite
_diffrn_radiation_type MoK\a
_diffrn_radiation_wavelength 0.71073
_diffrn_reflns_av_R_equivalents 0.0394
_diffrn_reflns_av_unetI/netI 0.0335
_diffrn_reflns_Laue_measured_fraction_full 1.000
_diffrn_reflns_Laue_measured_fraction_max 0.997
_diffrn_reflns_limit_h_max 38
_diffrn_reflns_limit_h_min -37
_diffrn_reflns_limit_k_max 36
_diffrn_reflns_limit_k_min -39
_diffrn_reflns_limit_l_max 35
_diffrn_reflns_limit_l_min -35
_diffrn_reflns_number 136904
_diffrn_reflns_point_group_measured_fraction_full 1.000
_diffrn_reflns_point_group_measured_fraction_max 0.997
_diffrn_reflns_theta_full 26.000
_diffrn_reflns_theta_max 28.762
_diffrn_reflns_theta_min 1.014
_exptl_absorpt_coefficient_mu 1.551
_exptl_absorpt_correction_T_max 0.7458
_exptl_absorpt_correction_T_min 0.5374
_exptl_absorpt_correction_type multi-scan
_exptl_absorpt_process_details
'SADABS-2012/1 (Bruker,2012) was used for absorption correction. wR2(int) was 0.0753 before and 0.0529 after correction. The Ratio of minimum to maximum transmission is 0.7206. The \l/2 correction factor is 0.0015.'
_exptl_crystal_colour yellow
_exptl_crystal_colour_primary yellow
_exptl_crystal_density_diffrn 1.448
_exptl_crystal_description prism
_exptl_crystal_F_000 9360
_exptl_crystal_size_max 0.3
_exptl_crystal_size_mid 0.2
_exptl_crystal_size_min 0.08
_refine_diff_density_max 1.304
_refine_diff_density_min -1.201
_refine_diff_density_rms 0.089
_refine_ls_extinction_method none
_refine_ls_goodness_of_fit_ref 1.033
_refine_ls_hydrogen_treatment constr
_refine_ls_matrix_type full
_refine_ls_number_parameters 1341
_refine_ls_number_reflns 27414
_refine_ls_number_restraints 0
_refine_ls_restrained_S_all 1.033
_refine_ls_R_factor_all 0.0376
_refine_ls_R_factor_gt 0.0274
_refine_ls_shift/su_max 0.006
_refine_ls_shift/su_mean 0.000
_refine_ls_structure_factor_coef Fsqd
_refine_ls_weighting_details 'w=1/[\s^2^(Fo^2^)+(0.0194P)^2^+46.7923P] where P=(Fo^2^+2Fc^2^)/3'
_refine_ls_weighting_scheme calc
_refine_ls_wR_factor_gt 0.0598
_refine_ls_wR_factor_ref 0.0654
_reflns_Friedel_coverage 0.000
_reflns_number_gt 23488
_reflns_number_total 27414
_reflns_threshold_expression 'I > 2\s(I)'
_cod_data_source_file c9nj02059d2.cif
_cod_data_source_block ts209_3b_2
_cod_database_code 7058990
_shelx_shelxl_version_number 2017/1
_shelx_space_group_comment
;
The symmetry employed for this shelxl refinement is uniquely defined
by the following loop, which should always be used as a source of
symmetry information in preference to the above space-group names.
They are only intended as comments.
;
_shelx_estimated_absorpt_t_max 0.886
_shelx_estimated_absorpt_t_min 0.653
_olex2_refinement_description
;
1. Fixed Uiso
 At 1.2 times of:
  All C(H) groups
 At 1.5 times of:
  All C(H,H,H) groups
2.a Aromatic/amide H refined with riding coordinates:
 C12(H12), C22(H22), C32(H32), C42(H42), C112(H112), C113(H113), C114(H114),
 C115(H115), C116(H116), C122(H122), C123(H123), C124(H124), C125(H125),
 C126(H126), C212(H212), C213(H213), C214(H214), C215(H215), C216(H216),
 C222(H222), C223(H223), C224(H224), C225(H225), C226(H226), C312(H312),
 C313(H313), C314(H314), C315(H315), C316(H316), C322(H322), C323(H323),
 C324(H324), C325(H325), C326(H326), C412(H412), C413(H413), C414(H414),
 C415(H415), C416(H416), C422(H422), C423(H423), C424(H424), C425(H425),
 C426(H426), C52(H52), C62(H62), C72(H72), C82(H82), C512(H512), C513(H513),
 C514(H514), C515(H515), C516(H516), C522(H522), C523(H523), C524(H524),
 C525(H525), C526(H526), C612(H612), C613(H613), C614(H614), C615(H615),
 C616(H616), C622(H622), C623(H623), C624(H624), C625(H625), C626(H626),
 C712(H712), C713(H713), C714(H714), C715(H715), C716(H716), C722(H722),
 C723(H723), C724(H724), C725(H725), C726(H726), C812(H812), C813(H813),
 C814(H814), C815(H815), C816(H816), C822(H822), C823(H823), C824(H824),
 C825(H825), C826(H826)
2.b Idealised Me refined as rotating group:
 C92(H92A,H92B,H92C), C94(H94A,H94B,H94C), C96(H96A,H96B,H96C), C97(H97A,H97B,
 H97C)
;
_olex2_submission_special_instructions 'No special instructions were received'

loop_
_space_group_symop_operation_xyz
'x, y, z'
'-x, y, -z+1/2'
'x+1/2, y+1/2, z'
'-x+1/2, y+1/2, -z+1/2'
'-x, -y, -z'
'x, -y, z-1/2'
'-x+1/2, -y+1/2, -z'
'x+1/2, -y+1/2, z-1/2'

loop_
_atom_site_label
_atom_site_type_symbol
_atom_site_fract_x
_atom_site_fract_y
_atom_site_fract_z
_atom_site_U_iso_or_equiv
_atom_site_adp_type
_atom_site_occupancy
_atom_site_site_symmetry_order
_atom_site_calc_flag
_atom_site_refinement_flags_posn
_atom_site_refinement_flags_adp
_atom_site_refinement_flags_occupancy
Dy1 Dy 0.62364(2) 0.55843(2) 0.76143(2) 0.01555(3) Uani 1 1 d . . .
K1 K 0.500000 0.48223(2) 0.750000 0.02191(13) Uani 1 2 d S T P
K2 K 0.500000 0.62833(2) 0.750000 0.02281(13) Uani 1 2 d S T P
O1 O 0.68696(5) 0.57499(5) 0.83223(6) 0.0222(3) Uani 1 1 d . . .
O2 O 0.66447(5) 0.49024(5) 0.79122(6) 0.0259(3) Uani 1 1 d . . .
O3 O 0.66152(5) 0.54536(5) 0.69414(6) 0.0217(3) Uani 1 1 d . . .
O4 O 0.65097(5) 0.63012(5) 0.73690(6) 0.0230(3) Uani 1 1 d . . .
O5 O 0.57645(5) 0.49912(5) 0.70767(5) 0.0204(3) Uani 1 1 d . . .
O6 O 0.55777(5) 0.58926(5) 0.70053(6) 0.0224(3) Uani 1 1 d . . .
O7 O 0.57716(6) 0.52226(5) 0.81243(6) 0.0234(3) Uani 1 1 d . . .
O8 O 0.59264(5) 0.61470(5) 0.81228(6) 0.0217(3) Uani 1 1 d . . .
O9 O 0.500000 0.71546(8) 0.750000 0.0495(7) Uani 1 2 d S T P
O10 O 0.500000 0.39361(9) 0.750000 0.0633(9) Uani 1 2 d S T P
C11 C 0.71232(7) 0.55352(7) 0.87162(8) 0.0198(4) Uani 1 1 d . . .
C12 C 0.71475(8) 0.50522(7) 0.87561(9) 0.0240(4) Uani 1 1 d . . .
H12 H 0.733046 0.491659 0.907341 0.029 Uiso 1 1 calc R . .
C13 C 0.69100(7) 0.47613(7) 0.83422(8) 0.0213(4) Uani 1 1 d . . .
C21 C 0.65901(7) 0.64543(7) 0.69486(8) 0.0216(4) Uani 1 1 d . . .
C22 C 0.66477(8) 0.61755(7) 0.65308(8) 0.0237(4) Uani 1 1 d . . .
H22 H 0.668353 0.632329 0.621937 0.028 Uiso 1 1 calc R . .
C23 C 0.66551(7) 0.56929(8) 0.65472(8) 0.0220(4) Uani 1 1 d . . .
C31 C 0.56845(7) 0.50001(7) 0.65781(8) 0.0176(4) Uani 1 1 d . . .
C32 C 0.55340(7) 0.54023(7) 0.62756(8) 0.0192(4) Uani 1 1 d . . .
H32 H 0.547221 0.538355 0.590268 0.023 Uiso 1 1 calc R . .
C33 C 0.54727(7) 0.58262(7) 0.65047(8) 0.0182(4) Uani 1 1 d . . .
C41 C 0.58140(7) 0.52808(7) 0.86158(8) 0.0182(4) Uani 1 1 d . . .
C42 C 0.59548(8) 0.56972(7) 0.88820(8) 0.0208(4) Uani 1 1 d . . .
H42 H 0.602314 0.569926 0.925593 0.025 Uiso 1 1 calc R . .
C43 C 0.59995(7) 0.61128(7) 0.86194(8) 0.0194(4) Uani 1 1 d . . .
C91 C 0.500000 0.75703(11) 0.750000 0.0307(7) Uani 1 2 d S T P
C92 C 0.45556(10) 0.78340(9) 0.75013(12) 0.0411(6) Uani 1 1 d . . .
H92A H 0.442020 0.796435 0.715019 0.062 Uiso 1 1 calc GR . .
H92B H 0.463346 0.808464 0.776029 0.062 Uiso 1 1 calc GR . .
H92C H 0.432097 0.762624 0.759418 0.062 Uiso 1 1 calc GR . .
C93 C 0.500000 0.35212(12) 0.750000 0.0469(11) Uani 1 2 d S T P
C94 C 0.54601(15) 0.32584(11) 0.76090(15) 0.0675(10) Uani 1 1 d . . .
H94A H 0.547775 0.308393 0.729400 0.101 Uiso 1 1 calc GR . .
H94B H 0.547484 0.304393 0.790203 0.101 Uiso 1 1 calc GR . .
H94C H 0.573008 0.347469 0.770259 0.101 Uiso 1 1 calc GR . .
C111 C 0.74136(7) 0.58366(7) 0.91484(8) 0.0227(4) Uani 1 1 d . . .
C112 C 0.73940(10) 0.63121(8) 0.90688(10) 0.0350(6) Uani 1 1 d . . .
H112 H 0.720826 0.643545 0.874566 0.042 Uiso 1 1 calc R . .
C113 C 0.76442(12) 0.66071(10) 0.94589(11) 0.0488(8) Uani 1 1 d . . .
H113 H 0.762876 0.693170 0.940237 0.059 Uiso 1 1 calc R . .
C114 C 0.79160(11) 0.64308(10) 0.99297(11) 0.0491(8) Uani 1 1 d . . .
H114 H 0.808777 0.663421 1.019532 0.059 Uiso 1 1 calc R . .
C115 C 0.79381(10) 0.59618(10) 1.00141(10) 0.0429(7) Uani 1 1 d . . .
H115 H 0.812430 0.584109 1.033844 0.051 Uiso 1 1 calc R . .
C116 C 0.76884(9) 0.56646(9) 0.96256(9) 0.0319(5) Uani 1 1 d . . .
H116 H 0.770509 0.534048 0.968559 0.038 Uiso 1 1 calc R . .
C121 C 0.69808(8) 0.42461(7) 0.83858(9) 0.0244(4) Uani 1 1 d . . .
C122 C 0.71799(11) 0.40215(9) 0.88563(12) 0.0470(7) Uani 1 1 d . . .
H122 H 0.728274 0.419456 0.917270 0.056 Uiso 1 1 calc R . .
C123 C 0.72298(13) 0.35420(10) 0.88674(15) 0.0678(11) Uani 1 1 d . . .
H123 H 0.736363 0.338976 0.919234 0.081 Uiso 1 1 calc R . .
C124 C 0.70870(11) 0.32882(9) 0.84122(14) 0.0515(8) Uani 1 1 d . . .
H124 H 0.713099 0.296256 0.842073 0.062 Uiso 1 1 calc R . .
C125 C 0.68819(11) 0.35046(9) 0.79476(12) 0.0458(7) Uani 1 1 d . . .
H125 H 0.677618 0.332888 0.763350 0.055 Uiso 1 1 calc R . .
C126 C 0.68277(10) 0.39827(8) 0.79341(10) 0.0366(6) Uani 1 1 d . . .
H126 H 0.668311 0.413065 0.760940 0.044 Uiso 1 1 calc R . .
C211 C 0.66301(8) 0.69719(7) 0.69078(9) 0.0249(4) Uani 1 1 d . . .
C212 C 0.66360(9) 0.72386(8) 0.73485(10) 0.0326(5) Uani 1 1 d . . .
H212 H 0.661642 0.709277 0.766710 0.039 Uiso 1 1 calc R . .
C213 C 0.66703(10) 0.77180(9) 0.73293(12) 0.0423(6) Uani 1 1 d . . .
H213 H 0.667802 0.789660 0.763539 0.051 Uiso 1 1 calc R . .
C214 C 0.66932(11) 0.79346(9) 0.68675(13) 0.0486(7) Uani 1 1 d . . .
H214 H 0.671694 0.826169 0.685456 0.058 Uiso 1 1 calc R . .
C215 C 0.66814(14) 0.76752(10) 0.64289(14) 0.0615(9) Uani 1 1 d . . .
H215 H 0.669185 0.782345 0.610865 0.074 Uiso 1 1 calc R . .
C216 C 0.66543(12) 0.71950(10) 0.64477(12) 0.0497(8) Uani 1 1 d . . .
H216 H 0.665241 0.701857 0.614151 0.060 Uiso 1 1 calc R . .
C221 C 0.67214(7) 0.54286(8) 0.60761(9) 0.0250(4) Uani 1 1 d . . .
C222 C 0.65927(9) 0.56118(9) 0.55692(10) 0.0327(5) Uani 1 1 d . . .
H222 H 0.647129 0.591812 0.551663 0.039 Uiso 1 1 calc R . .
C223 C 0.66396(9) 0.53524(11) 0.51390(10) 0.0412(7) Uani 1 1 d . . .
H223 H 0.654882 0.548058 0.479453 0.049 Uiso 1 1 calc R . .
C224 C 0.68187(9) 0.49071(11) 0.52133(11) 0.0448(7) Uani 1 1 d . . .
H224 H 0.685078 0.472897 0.491964 0.054 Uiso 1 1 calc R . .
C225 C 0.69504(9) 0.47220(10) 0.57131(12) 0.0412(6) Uani 1 1 d . . .
H225 H 0.707719 0.441750 0.576368 0.049 Uiso 1 1 calc R . .
C226 C 0.68989(8) 0.49785(9) 0.61440(10) 0.0329(5) Uani 1 1 d . . .
H226 H 0.698525 0.484622 0.648668 0.039 Uiso 1 1 calc R . .
C311 C 0.57557(7) 0.45534(7) 0.63191(8) 0.0202(4) Uani 1 1 d . . .
C312 C 0.58081(10) 0.41498(8) 0.66189(9) 0.0331(5) Uani 1 1 d . . .
H312 H 0.577435 0.416039 0.696998 0.040 Uiso 1 1 calc R . .
C313 C 0.59092(11) 0.37326(8) 0.64085(11) 0.0419(7) Uani 1 1 d . . .
H313 H 0.594150 0.345926 0.661533 0.050 Uiso 1 1 calc R . .
C314 C 0.59628(9) 0.37127(8) 0.59017(10) 0.0350(6) Uani 1 1 d . . .
H314 H 0.603644 0.342743 0.576063 0.042 Uiso 1 1 calc R . .
C315 C 0.59090(8) 0.41096(8) 0.55994(9) 0.0292(5) Uani 1 1 d . . .
H315 H 0.594334 0.409606 0.524870 0.035 Uiso 1 1 calc R . .
C316 C 0.58049(8) 0.45282(7) 0.58050(8) 0.0230(4) Uani 1 1 d . . .
H316 H 0.576706 0.479907 0.559359 0.028 Uiso 1 1 calc R . .
C321 C 0.52869(7) 0.62435(7) 0.61795(8) 0.0187(4) Uani 1 1 d . . .
C322 C 0.53792(8) 0.66757(7) 0.64195(9) 0.0247(4) Uani 1 1 d . . .
H322 H 0.556101 0.669701 0.677545 0.030 Uiso 1 1 calc R . .
C323 C 0.52074(9) 0.70743(8) 0.61423(10) 0.0326(5) Uani 1 1 d . . .
H323 H 0.527243 0.736702 0.630942 0.039 Uiso 1 1 calc R . .
C324 C 0.49419(9) 0.70485(8) 0.56241(10) 0.0309(5) Uani 1 1 d . . .
H324 H 0.482130 0.732194 0.543634 0.037 Uiso 1 1 calc R . .
C325 C 0.48531(8) 0.66216(8) 0.53808(9) 0.0271(5) Uani 1 1 d . . .
H325 H 0.467277 0.660265 0.502412 0.032 Uiso 1 1 calc R . .
C326 C 0.50258(8) 0.62211(7) 0.56543(8) 0.0217(4) Uani 1 1 d . . .
H326 H 0.496567 0.592991 0.548283 0.026 Uiso 1 1 calc R . .
C411 C 0.57015(7) 0.48689(7) 0.89099(8) 0.0200(4) Uani 1 1 d . . .
C412 C 0.57584(9) 0.44283(7) 0.87201(9) 0.0283(5) Uani 1 1 d . . .
H412 H 0.587118 0.439312 0.841160 0.034 Uiso 1 1 calc R . .
C413 C 0.56509(10) 0.40400(8) 0.89808(11) 0.0375(6) Uani 1 1 d . . .
H413 H 0.569643 0.374017 0.885383 0.045 Uiso 1 1 calc R . .
C414 C 0.54780(10) 0.40884(8) 0.94236(10) 0.0358(6) Uani 1 1 d . . .
H414 H 0.539939 0.382237 0.959712 0.043 Uiso 1 1 calc R . .
C415 C 0.54193(9) 0.45246(8) 0.96142(9) 0.0288(5) Uani 1 1 d . . .
H415 H 0.529955 0.455764 0.991829 0.035 Uiso 1 1 calc R . .
C416 C 0.55345(8) 0.49128(7) 0.93634(8) 0.0227(4) Uani 1 1 d . . .
H416 H 0.549980 0.521117 0.950064 0.027 Uiso 1 1 calc R . .
C421 C 0.61237(8) 0.65475(7) 0.89368(9) 0.0242(4) Uani 1 1 d . . .
C422 C 0.63508(9) 0.65411(9) 0.94720(9) 0.0335(5) Uani 1 1 d . . .
H422 H 0.643290 0.625399 0.964734 0.040 Uiso 1 1 calc R . .
C423 C 0.64585(11) 0.69518(10) 0.97523(11) 0.0472(7) Uani 1 1 d . . .
H423 H 0.661775 0.694486 1.011675 0.057 Uiso 1 1 calc R . .
C424 C 0.63342(12) 0.73686(10) 0.95012(14) 0.0568(9) Uani 1 1 d . . .
H424 H 0.640066 0.764883 0.969475 0.068 Uiso 1 1 calc R . .
C425 C 0.61154(13) 0.73799(10) 0.89737(14) 0.0568(9) Uani 1 1 d . . .
H425 H 0.603089 0.766825 0.880200 0.068 Uiso 1 1 calc R . .
C426 C 0.60159(10) 0.69711(8) 0.86875(11) 0.0387(6) Uani 1 1 d . . .
H426 H 0.587334 0.698215 0.831909 0.046 Uiso 1 1 calc R . .
Dy2 Dy 0.500000 0.17304(2) 0.750000 0.01588(3) Uani 1 2 d S T P
Dy3 Dy 0.500000 -0.07053(2) 0.750000 0.01701(3) Uani 1 2 d S T P
K3 K 0.42652(2) 0.05155(2) 0.75039(2) 0.02304(9) Uani 1 1 d . . .
O11 O 0.56252(5) 0.20885(5) 0.72300(6) 0.0247(3) Uani 1 1 d . . .
O12 O 0.46754(5) 0.22170(5) 0.67980(6) 0.0231(3) Uani 1 1 d . . .
O13 O 0.47675(5) 0.11927(5) 0.80623(6) 0.0236(3) Uani 1 1 d . . .
O14 O 0.56872(5) 0.13331(5) 0.80298(6) 0.0219(3) Uani 1 1 d . . .
O15 O 0.45401(5) -0.03087(5) 0.80166(6) 0.0220(3) Uani 1 1 d . . .
O16 O 0.54558(6) -0.01475(5) 0.80528(6) 0.0255(3) Uani 1 1 d . . .
O17 O 0.57749(5) -0.10249(5) 0.77395(6) 0.0264(3) Uani 1 1 d . . .
O18 O 0.50424(5) -0.12129(5) 0.81971(6) 0.0235(3) Uani 1 1 d . . .
O19 O 0.33863(7) 0.06125(8) 0.75128(9) 0.0533(6) Uani 1 1 d . . .
C51 C 0.56722(8) 0.22741(7) 0.68118(8) 0.0208(4) Uani 1 1 d . . .
C52 C 0.52891(8) 0.24298(7) 0.64017(9) 0.0249(4) Uani 1 1 d . . .
H52 H 0.535998 0.256126 0.609792 0.030 Uiso 1 1 calc R . .
C53 C 0.48098(8) 0.24004(7) 0.64193(8) 0.0205(4) Uani 1 1 d . . .
C61 C 0.49489(8) 0.11251(7) 0.85533(8) 0.0201(4) Uani 1 1 d . . .
C62 C 0.54315(8) 0.12009(7) 0.88046(8) 0.0230(4) Uani 1 1 d . . .
H62 H 0.552909 0.118255 0.917831 0.028 Uiso 1 1 calc R . .
C63 C 0.57790(8) 0.13030(7) 0.85290(8) 0.0213(4) Uani 1 1 d . . .
C71 C 0.46779(8) -0.03388(7) 0.85154(8) 0.0198(4) Uani 1 1 d . . .
C72 C 0.51568(8) -0.02594(7) 0.88019(8) 0.0212(4) Uani 1 1 d . . .
H72 H 0.523613 -0.028404 0.917530 0.025 Uiso 1 1 calc R . .
C73 C 0.55177(7) -0.01458(7) 0.85527(8) 0.0196(4) Uani 1 1 d . . .
C81 C 0.60381(8) -0.11839(7) 0.81628(9) 0.0227(4) Uani 1 1 d . . .
C82 C 0.58678(8) -0.13205(7) 0.85970(9) 0.0257(5) Uani 1 1 d . . .
H82 H 0.609456 -0.140919 0.891210 0.031 Uiso 1 1 calc R . .
C83 C 0.53824(8) -0.13321(7) 0.85875(8) 0.0231(4) Uani 1 1 d . . .
C95 C 0.29987(9) 0.06291(9) 0.76080(10) 0.0342(6) Uani 1 1 d . . .
C96 C 0.27685(10) 0.10766(10) 0.76819(13) 0.0473(7) Uani 1 1 d . . .
H96A H 0.301014 0.132268 0.774597 0.071 Uiso 1 1 calc GR . .
H96B H 0.262768 0.105295 0.798434 0.071 Uiso 1 1 calc GR . .
H96C H 0.251638 0.114877 0.736404 0.071 Uiso 1 1 calc GR . .
C97 C 0.27294(10) 0.01985(10) 0.76537(13) 0.0471(7) Uani 1 1 d . . .
H97A H 0.288931 -0.006609 0.753811 0.071 Uiso 1 1 calc GR . .
H97B H 0.240131 0.022401 0.743147 0.071 Uiso 1 1 calc GR . .
H97C H 0.272009 0.015399 0.802157 0.071 Uiso 1 1 calc GR . .
C511 C 0.61795(8) 0.23416(7) 0.67734(9) 0.0241(4) Uani 1 1 d . . .
C512 C 0.62951(9) 0.24117(10) 0.62944(11) 0.0383(6) Uani 1 1 d . . .
H512 H 0.604842 0.242329 0.597639 0.046 Uiso 1 1 calc R . .
C513 C 0.67721(10) 0.24649(12) 0.62820(13) 0.0520(8) Uani 1 1 d . . .
H513 H 0.684981 0.251250 0.595469 0.062 Uiso 1 1 calc R . .
C514 C 0.71324(10) 0.24489(10) 0.67410(13) 0.0457(7) Uani 1 1 d . . .
H514 H 0.745721 0.248608 0.672955 0.055 Uiso 1 1 calc R . .
C515 C 0.70215(9) 0.23789(9) 0.72170(12) 0.0401(6) Uani 1 1 d . . .
H515 H 0.726967 0.236970 0.753386 0.048 Uiso 1 1 calc R . .
C516 C 0.65482(8) 0.23222(8) 0.72328(10) 0.0313(5) Uani 1 1 d . . .
H516 H 0.647419 0.226928 0.756122 0.038 Uiso 1 1 calc R . .
C521 C 0.44145(8) 0.25926(7) 0.59798(9) 0.0237(4) Uani 1 1 d . . .
C522 C 0.39485(9) 0.25760(10) 0.60364(10) 0.0387(6) Uani 1 1 d . . .
H522 H 0.388934 0.245727 0.635197 0.046 Uiso 1 1 calc R . .
C523 C 0.35699(10) 0.27310(12) 0.56367(12) 0.0534(8) Uani 1 1 d . . .
H523 H 0.325238 0.271888 0.567944 0.064 Uiso 1 1 calc R . .
C524 C 0.36518(11) 0.29041(11) 0.51739(11) 0.0476(7) Uani 1 1 d . . .
H524 H 0.339053 0.300833 0.489931 0.057 Uiso 1 1 calc R . .
C525 C 0.41107(10) 0.29246(9) 0.51131(10) 0.0381(6) Uani 1 1 d . . .
H525 H 0.416718 0.304282 0.479611 0.046 Uiso 1 1 calc R . .
C526 C 0.44923(9) 0.27727(8) 0.55148(9) 0.0291(5) Uani 1 1 d . . .
H526 H 0.480966 0.279150 0.547260 0.035 Uiso 1 1 calc R . .
C611 C 0.46087(8) 0.09540(7) 0.88592(8) 0.0213(4) Uani 1 1 d . . .
C612 C 0.47593(9) 0.06814(7) 0.93094(8) 0.0240(4) Uani 1 1 d . . .
H612 H 0.508981 0.060971 0.944004 0.029 Uiso 1 1 calc R . .
C613 C 0.44294(9) 0.05151(8) 0.95663(9) 0.0304(5) Uani 1 1 d . . .
H613 H 0.453414 0.032343 0.986772 0.037 Uiso 1 1 calc R . .
C614 C 0.39493(10) 0.06247(9) 0.93893(10) 0.0378(6) Uani 1 1 d . . .
H614 H 0.372489 0.051121 0.956928 0.045 Uiso 1 1 calc R . .
C615 C 0.37967(9) 0.09017(10) 0.89469(11) 0.0379(6) Uani 1 1 d . . .
H615 H 0.346748 0.098240 0.882758 0.045 Uiso 1 1 calc R . .
C616 C 0.41225(8) 0.10618(8) 0.86772(9) 0.0289(5) Uani 1 1 d . . .
H616 H 0.401451 0.124456 0.836905 0.035 Uiso 1 1 calc R . .
C621 C 0.62925(8) 0.13727(8) 0.88243(10) 0.0298(5) Uani 1 1 d . . .
C622 C 0.66433(10) 0.13617(12) 0.85520(14) 0.0553(9) Uani 1 1 d . . .
H622 H 0.655733 0.130904 0.818239 0.066 Uiso 1 1 calc R . .
C623 C 0.71203(12) 0.14269(17) 0.88124(19) 0.0875(15) Uani 1 1 d . . .
H623 H 0.735957 0.141558 0.862095 0.105 Uiso 1 1 calc R . .
C624 C 0.72490(12) 0.15074(15) 0.93433(18) 0.0806(13) Uani 1 1 d . . .
H624 H 0.757726 0.154725 0.952091 0.097 Uiso 1 1 calc R . .
C625 C 0.69070(13) 0.15304(13) 0.96169(14) 0.0674(11) Uani 1 1 d . . .
H625 H 0.699686 0.159247 0.998459 0.081 Uiso 1 1 calc R . .
C626 C 0.64268(10) 0.14639(11) 0.93629(11) 0.0474(7) Uani 1 1 d . . .
H626 H 0.618983 0.148059 0.955697 0.057 Uiso 1 1 calc R . .
C711 C 0.43006(8) -0.04712(7) 0.87885(8) 0.0219(4) Uani 1 1 d . . .
C712 C 0.44058(9) -0.06612(7) 0.92922(9) 0.0261(5) Uani 1 1 d . . .
H712 H 0.472922 -0.067702 0.949445 0.031 Uiso 1 1 calc R . .
C713 C 0.40425(9) -0.08269(8) 0.95001(10) 0.0324(5) Uani 1 1 d . . .
H713 H 0.411919 -0.095707 0.984384 0.039 Uiso 1 1 calc R . .
C714 C 0.35708(10) -0.08057(9) 0.92152(10) 0.0376(6) Uani 1 1 d . . .
H714 H 0.332418 -0.092845 0.935705 0.045 Uiso 1 1 calc R . .
C715 C 0.34590(10) -0.06037(10) 0.87197(11) 0.0414(6) Uani 1 1 d . . .
H715 H 0.313373 -0.057844 0.852518 0.050 Uiso 1 1 calc R . .
C716 C 0.38220(9) -0.04386(9) 0.85080(10) 0.0329(5) Uani 1 1 d . . .
H716 H 0.374336 -0.030158 0.816769 0.039 Uiso 1 1 calc R . .
C721 C 0.60128(8) -0.00197(7) 0.88595(8) 0.0214(4) Uani 1 1 d . . .
C722 C 0.61245(8) 0.01282(8) 0.93803(9) 0.0258(5) Uani 1 1 d . . .
H722 H 0.588178 0.013961 0.956700 0.031 Uiso 1 1 calc R . .
C723 C 0.65904(9) 0.02594(9) 0.96286(10) 0.0339(5) Uani 1 1 d . . .
H723 H 0.666450 0.036117 0.998456 0.041 Uiso 1 1 calc R . .
C724 C 0.69464(9) 0.02429(9) 0.93619(11) 0.0392(6) Uani 1 1 d . . .
H724 H 0.726302 0.033870 0.953171 0.047 Uiso 1 1 calc R . .
C725 C 0.68408(9) 0.00863(10) 0.88459(11) 0.0387(6) Uani 1 1 d . . .
H725 H 0.708631 0.006847 0.866348 0.046 Uiso 1 1 calc R . .
C726 C 0.63785(8) -0.00436(8) 0.85977(9) 0.0294(5) Uani 1 1 d . . .
H726 H 0.630777 -0.015072 0.824392 0.035 Uiso 1 1 calc R . .
C811 C 0.65651(8) -0.12249(7) 0.81897(9) 0.0269(5) Uani 1 1 d . . .
C812 C 0.68942(10) -0.14341(11) 0.86029(11) 0.0444(7) Uani 1 1 d . . .
H812 H 0.678837 -0.156694 0.888524 0.053 Uiso 1 1 calc R . .
C813 C 0.73772(11) -0.14517(13) 0.86085(13) 0.0582(9) Uani 1 1 d . . .
H813 H 0.759872 -0.159316 0.889670 0.070 Uiso 1 1 calc R . .
C814 C 0.75371(10) -0.12677(11) 0.82036(14) 0.0536(8) Uani 1 1 d . . .
H814 H 0.786829 -0.127732 0.821110 0.064 Uiso 1 1 calc R . .
C815 C 0.72130(11) -0.10686(11) 0.77858(15) 0.0575(9) Uani 1 1 d . . .
H815 H 0.732011 -0.094581 0.749931 0.069 Uiso 1 1 calc R . .
C816 C 0.67311(10) -0.10453(9) 0.77789(12) 0.0431(7) Uani 1 1 d . . .
H816 H 0.651163 -0.090433 0.748863 0.052 Uiso 1 1 calc R . .
C821 C 0.52345(9) -0.15096(7) 0.90631(9) 0.0265(5) Uani 1 1 d . . .
C822 C 0.47710(10) -0.16735(8) 0.90048(10) 0.0335(5) Uani 1 1 d . . .
H822 H 0.455484 -0.167996 0.866485 0.040 Uiso 1 1 calc R . .
C823 C 0.46195(12) -0.18286(8) 0.94396(12) 0.0438(7) Uani 1 1 d . . .
H823 H 0.430424 -0.194706 0.939488 0.053 Uiso 1 1 calc R . .
C824 C 0.49308(13) -0.18094(8) 0.99375(11) 0.0480(8) Uani 1 1 d . . .
H824 H 0.482678 -0.190939 1.023563 0.058 Uiso 1 1 calc R . .
C825 C 0.53892(12) -0.16460(8) 1.00006(10) 0.0428(7) Uani 1 1 d . . .
H825 H 0.560138 -0.163357 1.034268 0.051 Uiso 1 1 calc R . .
C826 C 0.55440(10) -0.14993(8) 0.95685(9) 0.0347(6) Uani 1 1 d . . .
H826 H 0.586318 -0.139062 0.961577 0.042 Uiso 1 1 calc R . .

loop_
_atom_site_aniso_label
_atom_site_aniso_U_11
_atom_site_aniso_U_22
_atom_site_aniso_U_33
_atom_site_aniso_U_23
_atom_site_aniso_U_13
_atom_site_aniso_U_12
Dy1 0.01772(5) 0.01684(4) 0.01224(5) 0.00092(3) 0.00403(3) 0.00093(3)
K1 0.0228(3) 0.0183(3) 0.0257(3) 0.000 0.0081(3) 0.000
K2 0.0219(3) 0.0191(3) 0.0299(3) 0.000 0.0112(3) 0.000
O1 0.0218(7) 0.0224(7) 0.0202(7) 0.0028(6) 0.0013(6) 0.0005(6)
O2 0.0274(8) 0.0233(7) 0.0239(8) 0.0014(6) 0.0007(6) 0.0039(6)
O3 0.0222(7) 0.0251(7) 0.0195(7) 0.0005(6) 0.0083(6) 0.0017(6)
O4 0.0292(8) 0.0230(7) 0.0191(7) 0.0012(6) 0.0103(6) -0.0026(6)
O5 0.0272(8) 0.0208(7) 0.0143(7) -0.0004(5) 0.0073(6) -0.0029(6)
O6 0.0258(8) 0.0256(7) 0.0144(7) -0.0026(6) 0.0023(6) 0.0058(6)
O7 0.0340(9) 0.0246(7) 0.0139(7) -0.0028(6) 0.0102(6) -0.0076(6)
O8 0.0270(8) 0.0218(7) 0.0172(7) 0.0021(5) 0.0075(6) 0.0048(6)
O9 0.0659(19) 0.0150(11) 0.065(2) 0.000 0.0125(15) 0.000
O10 0.105(3) 0.0222(14) 0.070(2) 0.000 0.036(2) 0.000
C11 0.0160(10) 0.0271(10) 0.0173(10) 0.0021(8) 0.0056(8) -0.0008(7)
C12 0.0247(11) 0.0259(11) 0.0196(10) 0.0054(8) 0.0021(8) 0.0027(8)
C13 0.0195(10) 0.0223(10) 0.0240(11) 0.0034(8) 0.0088(8) 0.0034(8)
C21 0.0166(10) 0.0247(10) 0.0223(11) 0.0027(8) 0.0030(8) -0.0021(8)
C22 0.0240(11) 0.0294(11) 0.0187(10) 0.0035(8) 0.0071(8) -0.0043(8)
C23 0.0142(9) 0.0327(11) 0.0194(10) -0.0011(8) 0.0048(8) -0.0024(8)
C31 0.0176(9) 0.0195(9) 0.0164(9) -0.0022(7) 0.0053(8) -0.0032(7)
C32 0.0222(10) 0.0221(10) 0.0135(9) -0.0013(7) 0.0047(8) 0.0000(8)
C33 0.0156(9) 0.0236(10) 0.0147(9) -0.0012(7) 0.0027(7) -0.0002(7)
C41 0.0195(10) 0.0207(9) 0.0158(9) 0.0004(7) 0.0069(8) 0.0000(7)
C42 0.0278(11) 0.0214(10) 0.0142(9) -0.0005(7) 0.0069(8) -0.0007(8)
C43 0.0193(10) 0.0215(10) 0.0182(10) -0.0010(7) 0.0064(8) 0.0023(7)
C91 0.0405(19) 0.0241(16) 0.0241(16) 0.000 0.0019(14) 0.000
C92 0.0424(15) 0.0290(13) 0.0495(17) 0.0009(11) 0.0068(13) -0.0016(11)
C93 0.100(4) 0.0201(17) 0.0306(19) 0.000 0.035(2) 0.000
C94 0.104(3) 0.0337(16) 0.075(3) 0.0106(15) 0.043(2) 0.0092(17)
C111 0.0198(10) 0.0298(11) 0.0189(10) -0.0004(8) 0.0055(8) -0.0036(8)
C112 0.0444(15) 0.0299(12) 0.0270(12) 0.0015(10) 0.0021(11) -0.0069(10)
C113 0.069(2) 0.0332(14) 0.0370(15) -0.0019(11) 0.0003(14) -0.0203(13)
C114 0.0599(19) 0.0516(17) 0.0297(14) -0.0074(12) 0.0002(13) -0.0266(14)
C115 0.0461(16) 0.0526(17) 0.0225(13) 0.0027(11) -0.0050(11) -0.0126(13)
C116 0.0334(13) 0.0355(13) 0.0242(12) 0.0034(9) 0.0024(10) -0.0056(10)
C121 0.0188(10) 0.0224(10) 0.0330(12) 0.0043(9) 0.0083(9) 0.0006(8)
C122 0.0557(18) 0.0290(13) 0.0427(16) 0.0087(11) -0.0130(14) -0.0048(12)
C123 0.081(2) 0.0299(15) 0.068(2) 0.0220(15) -0.0268(19) -0.0033(15)
C124 0.0553(19) 0.0217(12) 0.072(2) 0.0084(13) 0.0060(16) 0.0043(11)
C125 0.065(2) 0.0254(13) 0.0498(17) -0.0038(11) 0.0200(15) 0.0035(12)
C126 0.0520(16) 0.0250(12) 0.0339(14) 0.0014(10) 0.0130(12) 0.0055(10)
C211 0.0202(10) 0.0244(11) 0.0297(12) 0.0045(9) 0.0053(9) -0.0029(8)
C212 0.0360(13) 0.0260(11) 0.0383(14) 0.0028(10) 0.0142(11) -0.0015(9)
C213 0.0462(16) 0.0268(13) 0.0561(18) -0.0050(12) 0.0169(14) -0.0033(11)
C214 0.0519(18) 0.0247(13) 0.071(2) 0.0081(13) 0.0178(16) -0.0048(11)
C215 0.096(3) 0.0356(16) 0.056(2) 0.0184(14) 0.0241(19) -0.0104(16)
C216 0.079(2) 0.0348(14) 0.0382(16) 0.0076(12) 0.0207(15) -0.0093(14)
C221 0.0166(10) 0.0375(12) 0.0235(11) -0.0068(9) 0.0099(8) -0.0061(8)
C222 0.0253(12) 0.0501(15) 0.0242(12) -0.0053(10) 0.0092(10) -0.0053(10)
C223 0.0281(13) 0.075(2) 0.0222(12) -0.0127(12) 0.0098(10) -0.0127(13)
C224 0.0274(13) 0.071(2) 0.0408(16) -0.0290(14) 0.0168(12) -0.0135(13)
C225 0.0290(13) 0.0479(16) 0.0508(17) -0.0220(13) 0.0175(12) -0.0056(11)
C226 0.0246(12) 0.0402(13) 0.0357(14) -0.0102(10) 0.0109(10) -0.0030(10)
C311 0.0203(10) 0.0206(10) 0.0195(10) -0.0020(8) 0.0047(8) -0.0007(7)
C312 0.0557(16) 0.0236(11) 0.0218(11) -0.0012(9) 0.0131(11) 0.0010(10)
C313 0.071(2) 0.0214(12) 0.0333(14) 0.0013(10) 0.0120(13) 0.0057(11)
C314 0.0448(15) 0.0262(12) 0.0326(13) -0.0093(10) 0.0071(11) 0.0070(10)
C315 0.0330(13) 0.0323(12) 0.0226(11) -0.0084(9) 0.0076(10) 0.0015(9)
C316 0.0248(11) 0.0242(10) 0.0199(10) -0.0017(8) 0.0056(9) 0.0007(8)
C321 0.0179(10) 0.0224(10) 0.0171(10) -0.0001(7) 0.0069(8) -0.0004(7)
C322 0.0284(11) 0.0249(10) 0.0209(11) -0.0020(8) 0.0063(9) -0.0011(8)
C323 0.0455(15) 0.0211(11) 0.0309(13) -0.0009(9) 0.0093(11) -0.0022(9)
C324 0.0377(13) 0.0252(11) 0.0306(13) 0.0091(9) 0.0101(10) 0.0028(9)
C325 0.0307(12) 0.0304(11) 0.0182(10) 0.0064(8) 0.0027(9) -0.0014(9)
C326 0.0248(11) 0.0224(10) 0.0182(10) 0.0002(8) 0.0059(8) -0.0012(8)
C411 0.0210(10) 0.0221(10) 0.0172(10) 0.0025(8) 0.0054(8) -0.0001(8)
C412 0.0368(13) 0.0240(11) 0.0259(12) -0.0010(9) 0.0111(10) -0.0009(9)
C413 0.0526(17) 0.0220(11) 0.0393(15) -0.0001(10) 0.0144(12) -0.0019(10)
C414 0.0454(15) 0.0282(12) 0.0333(14) 0.0096(10) 0.0090(11) -0.0071(10)
C415 0.0302(12) 0.0369(13) 0.0202(11) 0.0066(9) 0.0082(9) -0.0036(9)
C416 0.0240(11) 0.0268(11) 0.0183(10) 0.0013(8) 0.0073(8) -0.0003(8)
C421 0.0260(11) 0.0239(10) 0.0255(11) -0.0052(8) 0.0116(9) -0.0031(8)
C422 0.0442(15) 0.0317(12) 0.0257(12) -0.0060(9) 0.0110(11) -0.0116(10)
C423 0.0612(19) 0.0457(16) 0.0354(15) -0.0178(12) 0.0137(14) -0.0217(14)
C424 0.071(2) 0.0326(15) 0.068(2) -0.0246(14) 0.0188(18) -0.0195(14)
C425 0.074(2) 0.0241(13) 0.065(2) -0.0058(13) 0.0048(18) -0.0043(13)
C426 0.0486(16) 0.0248(12) 0.0383(15) -0.0011(10) 0.0030(12) -0.0015(10)
Dy2 0.01720(6) 0.01796(6) 0.01397(6) 0.000 0.00666(5) 0.000
Dy3 0.01865(7) 0.01861(6) 0.01447(6) 0.000 0.00546(5) 0.000
K3 0.0224(2) 0.0202(2) 0.0288(2) -0.00017(17) 0.01061(19) -0.00003(16)
O11 0.0224(8) 0.0279(8) 0.0251(8) 0.0055(6) 0.0085(6) -0.0019(6)
O12 0.0243(8) 0.0236(7) 0.0236(8) 0.0063(6) 0.0100(6) 0.0018(6)
O13 0.0258(8) 0.0271(8) 0.0168(7) 0.0049(6) 0.0033(6) -0.0049(6)
O14 0.0225(8) 0.0252(7) 0.0191(7) 0.0005(6) 0.0074(6) 0.0047(6)
O15 0.0275(8) 0.0239(7) 0.0155(7) 0.0017(5) 0.0072(6) 0.0043(6)
O16 0.0316(9) 0.0298(8) 0.0169(7) -0.0038(6) 0.0092(6) -0.0095(6)
O17 0.0251(8) 0.0290(8) 0.0252(8) 0.0041(6) 0.0064(6) 0.0038(6)
O18 0.0274(8) 0.0199(7) 0.0235(8) 0.0020(6) 0.0070(6) -0.0001(6)
O19 0.0275(10) 0.0798(16) 0.0591(14) 0.0078(11) 0.0231(10) 0.0013(9)
C51 0.0242(11) 0.0160(9) 0.0254(11) -0.0020(8) 0.0126(9) -0.0025(7)
C52 0.0284(11) 0.0269(11) 0.0225(11) 0.0042(8) 0.0120(9) -0.0015(9)
C53 0.0288(11) 0.0142(9) 0.0202(10) -0.0005(7) 0.0093(9) 0.0010(7)
C61 0.0252(11) 0.0170(9) 0.0184(10) 0.0010(7) 0.0061(8) 0.0011(7)
C62 0.0266(11) 0.0256(10) 0.0158(10) 0.0022(8) 0.0034(8) 0.0000(8)
C63 0.0230(11) 0.0195(10) 0.0203(10) 0.0011(8) 0.0031(8) 0.0031(8)
C71 0.0272(11) 0.0166(9) 0.0175(10) -0.0007(7) 0.0090(8) 0.0044(8)
C72 0.0270(11) 0.0222(10) 0.0158(10) 0.0002(7) 0.0080(8) 0.0002(8)
C73 0.0256(11) 0.0151(9) 0.0185(10) -0.0017(7) 0.0066(8) 0.0010(7)
C81 0.0245(11) 0.0161(9) 0.0259(11) -0.0022(8) 0.0031(9) 0.0030(8)
C82 0.0299(12) 0.0227(10) 0.0219(11) 0.0001(8) 0.0017(9) 0.0036(8)
C83 0.0370(12) 0.0134(9) 0.0188(10) -0.0010(7) 0.0070(9) 0.0024(8)
C95 0.0220(12) 0.0555(16) 0.0252(12) 0.0061(11) 0.0059(10) 0.0023(10)
C96 0.0352(15) 0.0518(17) 0.0562(19) 0.0077(14) 0.0137(13) 0.0043(12)
C97 0.0302(14) 0.0524(17) 0.060(2) 0.0075(14) 0.0138(13) 0.0044(12)
C511 0.0245(11) 0.0175(10) 0.0337(12) 0.0003(8) 0.0139(9) -0.0006(8)
C512 0.0314(13) 0.0509(16) 0.0367(14) 0.0097(12) 0.0163(11) 0.0032(11)
C513 0.0375(16) 0.071(2) 0.0563(19) 0.0200(16) 0.0290(15) 0.0061(14)
C514 0.0273(13) 0.0483(16) 0.067(2) 0.0098(14) 0.0218(14) -0.0008(11)
C515 0.0247(12) 0.0444(15) 0.0514(17) -0.0027(12) 0.0096(12) -0.0032(10)
C516 0.0264(12) 0.0358(13) 0.0342(13) -0.0018(10) 0.0123(10) -0.0033(9)
C521 0.0289(11) 0.0198(10) 0.0231(11) 0.0010(8) 0.0076(9) 0.0032(8)
C522 0.0325(14) 0.0546(16) 0.0309(13) 0.0118(12) 0.0113(11) 0.0081(11)
C523 0.0315(15) 0.084(2) 0.0456(18) 0.0188(16) 0.0112(13) 0.0165(14)
C524 0.0417(16) 0.0630(19) 0.0345(15) 0.0132(13) 0.0027(12) 0.0173(13)
C525 0.0464(16) 0.0422(14) 0.0263(13) 0.0095(10) 0.0102(11) 0.0098(11)
C526 0.0322(12) 0.0291(11) 0.0287(12) 0.0045(9) 0.0127(10) 0.0041(9)
C611 0.0264(11) 0.0214(10) 0.0177(10) -0.0013(8) 0.0085(8) -0.0018(8)
C612 0.0326(12) 0.0216(10) 0.0189(10) -0.0008(8) 0.0085(9) -0.0003(8)
C613 0.0460(15) 0.0274(11) 0.0207(11) 0.0005(9) 0.0134(10) -0.0057(10)
C614 0.0425(15) 0.0451(15) 0.0327(14) -0.0039(11) 0.0226(12) -0.0134(11)
C615 0.0285(13) 0.0496(15) 0.0377(15) -0.0015(12) 0.0125(11) -0.0032(11)
C616 0.0284(12) 0.0334(12) 0.0255(12) 0.0023(9) 0.0078(10) -0.0017(9)
C621 0.0229(11) 0.0286(11) 0.0346(13) 0.0021(9) 0.0010(10) -0.0017(9)
C622 0.0277(14) 0.081(2) 0.059(2) -0.0273(17) 0.0137(14) -0.0084(14)
C623 0.0243(16) 0.135(4) 0.105(3) -0.048(3) 0.0185(19) -0.0143(19)
C624 0.0277(17) 0.103(3) 0.096(3) -0.012(3) -0.0133(19) -0.0154(18)
C625 0.051(2) 0.086(3) 0.049(2) 0.0135(18) -0.0184(16) -0.0281(18)
C626 0.0392(15) 0.0646(19) 0.0313(14) 0.0107(13) -0.0044(12) -0.0205(13)
C711 0.0260(11) 0.0219(10) 0.0199(10) -0.0026(8) 0.0096(9) 0.0000(8)
C712 0.0308(12) 0.0273(11) 0.0212(11) -0.0002(8) 0.0082(9) -0.0008(9)
C713 0.0425(14) 0.0337(12) 0.0252(12) 0.0016(9) 0.0161(11) -0.0043(10)
C714 0.0376(14) 0.0463(15) 0.0350(14) -0.0046(11) 0.0203(12) -0.0099(11)
C715 0.0266(13) 0.0648(18) 0.0343(15) -0.0009(12) 0.0106(11) -0.0056(12)
C716 0.0280(12) 0.0481(14) 0.0239(12) 0.0030(10) 0.0092(10) 0.0012(10)
C721 0.0239(11) 0.0191(9) 0.0214(10) 0.0024(8) 0.0064(8) 0.0031(8)
C722 0.0262(11) 0.0278(11) 0.0234(11) 0.0000(9) 0.0063(9) 0.0034(9)
C723 0.0295(13) 0.0370(13) 0.0310(13) -0.0046(10) 0.0000(10) 0.0040(10)
C724 0.0227(12) 0.0462(15) 0.0443(16) 0.0029(12) 0.0003(11) 0.0035(10)
C725 0.0248(12) 0.0550(16) 0.0380(15) 0.0069(12) 0.0109(11) 0.0060(11)
C726 0.0290(12) 0.0353(12) 0.0251(12) 0.0028(9) 0.0088(10) 0.0050(9)
C811 0.0264(11) 0.0202(10) 0.0328(12) -0.0070(9) 0.0047(10) 0.0039(8)
C812 0.0339(14) 0.0664(19) 0.0299(14) -0.0018(13) 0.0025(11) 0.0154(13)
C813 0.0349(16) 0.088(2) 0.0447(18) -0.0098(17) -0.0037(14) 0.0230(16)
C814 0.0267(14) 0.0586(19) 0.075(2) -0.0124(17) 0.0126(15) 0.0066(13)
C815 0.0401(17) 0.0515(18) 0.090(3) 0.0209(17) 0.0327(17) 0.0116(13)
C816 0.0312(14) 0.0402(14) 0.0619(19) 0.0173(13) 0.0194(13) 0.0122(11)
C821 0.0440(14) 0.0142(9) 0.0241(11) 0.0006(8) 0.0137(10) 0.0043(9)
C822 0.0503(16) 0.0217(11) 0.0329(13) 0.0016(9) 0.0189(12) 0.0005(10)
C823 0.069(2) 0.0239(12) 0.0507(17) 0.0014(11) 0.0367(15) -0.0039(12)
C824 0.100(3) 0.0197(12) 0.0363(15) 0.0030(10) 0.0391(16) 0.0058(13)
C825 0.081(2) 0.0260(12) 0.0235(13) 0.0014(9) 0.0168(13) 0.0085(13)
C826 0.0557(17) 0.0238(11) 0.0253(12) 0.0003(9) 0.0116(11) 0.0066(10)

loop_
_atom_type_symbol
_atom_type_description
_atom_type_scat_dispersion_real
_atom_type_scat_dispersion_imag
_atom_type_scat_source
C C 0.0033 0.0016 'International Tables Vol C Tables 4.2.6.8 and 6.1.1.4'
H H 0.0000 0.0000 'International Tables Vol C Tables 4.2.6.8 and 6.1.1.4'
Dy Dy -0.1892 4.4098 'International Tables Vol C Tables 4.2.6.8 and 6.1.1.4'
K K 0.2009 0.2494 'International Tables Vol C Tables 4.2.6.8 and 6.1.1.4'
O O 0.0106 0.0060 'International Tables Vol C Tables 4.2.6.8 and 6.1.1.4'

loop_
_geom_angle_atom_site_label_1
_geom_angle_atom_site_label_2
_geom_angle_atom_site_label_3
_geom_angle
_geom_angle_site_symmetry_1
_geom_angle_site_symmetry_3
K2 Dy1 K1 62.240(11) . .
O1 Dy1 K1 131.51(4) . .
O1 Dy1 K2 117.42(4) . .
O1 Dy1 O2 71.04(5) . .
O1 Dy1 O3 102.54(5) . .
O1 Dy1 O4 77.65(5) . .
O1 Dy1 O5 146.64(5) . .
O1 Dy1 O6 144.78(5) . .
O1 Dy1 O7 94.77(5) . .
O1 Dy1 O8 75.09(5) . .
O2 Dy1 K1 85.74(4) . .
O2 Dy1 K2 144.11(4) . .
O2 Dy1 O4 131.27(5) . .
O2 Dy1 O5 75.87(5) . .
O2 Dy1 O7 75.26(6) . .
O2 Dy1 O8 127.75(5) . .
O3 Dy1 K1 114.74(4) . .
O3 Dy1 K2 126.74(4) . .
O3 Dy1 O2 79.79(5) . .
O3 Dy1 O4 71.60(5) . .
O3 Dy1 O5 75.19(5) . .
O3 Dy1 O7 142.96(5) . .
O3 Dy1 O8 146.91(5) . .
O4 Dy1 K1 141.98(4) . .
O4 Dy1 K2 83.62(4) . .
O4 Dy1 O5 129.99(5) . .
O4 Dy1 O8 75.74(5) . .
O5 Dy1 K1 39.62(3) . .
O5 Dy1 K2 87.49(4) . .
O5 Dy1 O8 124.77(5) . .
O6 Dy1 K1 67.43(4) . .
O6 Dy1 K2 37.48(4) . .
O6 Dy1 O2 144.11(5) . .
O6 Dy1 O3 89.97(5) . .
O6 Dy1 O4 75.36(5) . .
O6 Dy1 O5 68.26(5) . .
O6 Dy1 O7 94.44(5) . .
O6 Dy1 O8 76.66(5) . .
O7 Dy1 K1 37.23(3) . .
O7 Dy1 K2 69.42(4) . .
O7 Dy1 O4 144.87(5) . .
O7 Dy1 O5 72.48(5) . .
O7 Dy1 O8 69.18(5) . .
O8 Dy1 K1 88.14(4) . .
O8 Dy1 K2 42.39(3) . .
Dy1 K1 Dy1 115.569(14) . 2_656
Dy1 K1 K2 57.784(7) 2_656 .
Dy1 K1 K2 57.785(7) . .
O5 K1 Dy1 34.01(3) 2_656 2_656
O5 K1 Dy1 129.74(3) . 2_656
O5 K1 Dy1 129.74(3) 2_656 .
O5 K1 Dy1 34.02(3) . .
O5 K1 K2 79.76(3) 2_656 .
O5 K1 K2 79.76(3) . .
O5 K1 O5 159.52(6) 2_656 .
O5 K1 C31 153.60(5) . 2_656
O5 K1 C31 18.62(4) 2_656 2_656
O5 K1 C31 153.60(5) 2_656 .
O5 K1 C31 18.62(4) . .
O5 K1 C41 80.47(4) 2_656 2_656
O5 K1 C41 91.80(4) . 2_656
O5 K1 C41 80.47(4) . .
O5 K1 C41 91.80(4) 2_656 .
O7 K1 Dy1 32.37(3) 2_656 2_656
O7 K1 Dy1 32.37(3) . .
O7 K1 Dy1 112.46(4) 2_656 .
O7 K1 Dy1 112.46(4) . 2_656
O7 K1 K2 64.29(3) 2_656 .
O7 K1 K2 64.29(3) . .
O7 K1 O5 107.67(4) 2_656 .
O7 K1 O5 62.75(4) . .
O7 K1 O5 62.75(4) 2_656 2_656
O7 K1 O5 107.67(4) . 2_656
O7 K1 O7 128.57(7) . 2_656
O7 K1 C31 80.41(4) 2_656 2_656
O7 K1 C31 80.41(4) . .
O7 K1 C31 92.28(5) . 2_656
O7 K1 C31 92.28(5) 2_656 .
O7 K1 C41 128.62(5) 2_656 .
O7 K1 C41 17.91(4) . .
O7 K1 C41 128.62(5) . 2_656
O7 K1 C41 17.91(4) 2_656 2_656
O10 K1 Dy1 122.216(7) . 2_656
O10 K1 Dy1 122.215(7) . .
O10 K1 K2 180.0 . .
O10 K1 O5 100.24(3) . .
O10 K1 O5 100.24(3) . 2_656
O10 K1 O7 115.71(3) . 2_656
O10 K1 O7 115.71(3) . .
O10 K1 C31 98.40(3) . 2_656
O10 K1 C31 98.40(3) . .
O10 K1 C41 112.17(3) . 2_656
O10 K1 C41 112.17(3) . .
C31 K1 Dy1 49.50(3) . .
C31 K1 Dy1 49.50(3) 2_656 2_656
C31 K1 Dy1 119.58(3) . 2_656
C31 K1 Dy1 119.58(3) 2_656 .
C31 K1 K2 81.60(3) . .
C31 K1 K2 81.60(3) 2_656 .
C31 K1 C31 163.20(7) . 2_656
C41 K1 Dy1 49.97(3) . .
C41 K1 Dy1 103.94(3) 2_656 .
C41 K1 Dy1 49.97(3) 2_656 2_656
C41 K1 Dy1 103.94(3) . 2_656
C41 K1 K2 67.83(3) 2_656 .
C41 K1 K2 67.83(3) . .
C41 K1 C31 75.25(5) 2_656 .
C41 K1 C31 98.30(5) 2_656 2_656
C41 K1 C31 98.30(5) . .
C41 K1 C31 75.25(5) . 2_656
C41 K1 C41 135.66(7) 2_656 .
Dy1 K2 Dy1 119.952(15) . 2_656
Dy1 K2 K1 59.977(8) 2_656 .
Dy1 K2 K1 59.975(8) . .
O6 K2 Dy1 32.84(3) 2_656 2_656
O6 K2 Dy1 32.84(3) . .
O6 K2 Dy1 114.02(4) . 2_656
O6 K2 Dy1 114.02(4) 2_656 .
O6 K2 K1 64.35(4) 2_656 .
O6 K2 K1 64.35(4) . .
O6 K2 O6 128.71(7) 2_656 .
O6 K2 O8 65.98(4) 2_656 2_656
O6 K2 O8 65.98(4) . .
O6 K2 O8 106.53(4) 2_656 .
O6 K2 O8 106.53(4) . 2_656
O6 K2 C33 128.65(5) . 2_656
O6 K2 C33 17.79(4) 2_656 2_656
O6 K2 C33 128.65(5) 2_656 .
O6 K2 C33 17.79(4) . .
O6 K2 C322 156.55(5) . 2_656
O6 K2 C322 50.62(5) . .
O6 K2 C322 156.55(5) 2_656 .
O6 K2 C322 50.62(5) 2_656 2_656
O8 K2 Dy1 132.04(3) . 2_656
O8 K2 Dy1 35.77(3) 2_656 2_656
O8 K2 Dy1 35.77(3) . .
O8 K2 Dy1 132.04(3) 2_656 .
O8 K2 K1 81.86(3) . .
O8 K2 K1 81.86(3) 2_656 .
O8 K2 O8 163.72(6) 2_656 .
O8 K2 C33 83.55(4) 2_656 2_656
O8 K2 C33 90.29(4) 2_656 .
O8 K2 C33 90.29(4) . 2_656
O8 K2 C33 83.55(4) . .
O8 K2 C322 91.16(5) . 2_656
O8 K2 C322 94.15(5) . .
O8 K2 C322 94.15(5) 2_656 2_656
O8 K2 C322 91.16(5) 2_656 .
O9 K2 Dy1 120.025(8) . .
O9 K2 Dy1 120.023(8) . 2_656
O9 K2 K1 180.0 . .
O9 K2 O6 115.65(4) . 2_656
O9 K2 O6 115.65(4) . .
O9 K2 O8 98.14(3) . .
O9 K2 O8 98.14(3) . 2_656
O9 K2 C33 112.24(3) . 2_656
O9 K2 C33 112.24(3) . .
O9 K2 C322 70.93(4) . 2_656
O9 K2 C322 70.93(4) . .
C33 K2 Dy1 104.93(3) . 2_656
C33 K2 Dy1 50.47(3) 2_656 2_656
C33 K2 Dy1 104.93(3) 2_656 .
C33 K2 Dy1 50.47(3) . .
C33 K2 K1 67.76(3) . .
C33 K2 K1 67.76(3) 2_656 .
C33 K2 C33 135.52(7) . 2_656
C322 K2 Dy1 76.78(4) . .
C322 K2 Dy1 123.76(4) 2_656 .
C322 K2 Dy1 76.78(4) 2_656 2_656
C322 K2 Dy1 123.76(4) . 2_656
C322 K2 K1 109.07(4) 2_656 .
C322 K2 K1 109.07(4) . .
C322 K2 C33 174.14(5) 2_656 .
C322 K2 C33 174.14(5) . 2_656
C322 K2 C33 41.64(5) . .
C322 K2 C33 41.64(5) 2_656 2_656
C322 K2 C322 141.85(7) . 2_656
C11 O1 Dy1 137.08(13) . .
C13 O2 Dy1 135.71(14) . .
C23 O3 Dy1 133.04(14) . .
C21 O4 Dy1 133.81(13) . .
Dy1 O5 K1 106.36(5) . .
C31 O5 Dy1 121.12(12) . .
C31 O5 K1 117.62(12) . .
Dy1 O6 K2 109.68(5) . .
C33 O6 Dy1 125.78(13) . .
C33 O6 K2 123.82(12) . .
Dy1 O7 K1 110.40(5) . .
C41 O7 Dy1 126.18(13) . .
C41 O7 K1 121.99(13) . .
Dy1 O8 K2 101.84(5) . .
C43 O8 Dy1 121.68(12) . .
C43 O8 K2 119.95(13) . .
C91 O9 K2 180.0 . .
C93 O10 K1 180.0 . .
O1 C11 C12 123.85(19) . .
O1 C11 C111 115.24(18) . .
C12 C11 C111 120.90(19) . .
C11 C12 H12 118.9 . .
C11 C12 C13 122.23(19) . .
C13 C12 H12 118.9 . .
O2 C13 C12 124.32(19) . .
O2 C13 C121 115.40(19) . .
C12 C13 C121 120.23(19) . .
O4 C21 C22 124.32(19) . .
O4 C21 C211 116.39(19) . .
C22 C21 C211 119.29(19) . .
C21 C22 H22 118.2 . .
C23 C22 C21 123.7(2) . .
C23 C22 H22 118.2 . .
O3 C23 C22 124.4(2) . .
O3 C23 C221 116.48(19) . .
C22 C23 C221 119.1(2) . .
O5 C31 K1 43.76(10) . .
O5 C31 C32 123.03(18) . .
O5 C31 C311 116.06(17) . .
C32 C31 K1 111.08(13) . .
C32 C31 C311 120.90(18) . .
C311 C31 K1 110.47(12) . .
C31 C32 H32 118.8 . .
C33 C32 C31 122.40(18) . .
C33 C32 H32 118.8 . .
O6 C33 K2 38.39(9) . .
O6 C33 C32 123.23(18) . .
O6 C33 C321 114.80(17) . .
C32 C33 K2 140.28(14) . .
C32 C33 C321 121.96(18) . .
C321 C33 K2 88.24(11) . .
O7 C41 K1 40.10(10) . .
O7 C41 C42 124.01(18) . .
O7 C41 C411 115.94(17) . .
C42 C41 K1 142.02(14) . .
C42 C41 C411 120.05(18) . .
C411 C41 K1 86.71(11) . .
C41 C42 H42 118.6 . .
C41 C42 C43 122.82(19) . .
C43 C42 H42 118.6 . .
O8 C43 C42 123.81(19) . .
O8 C43 C421 117.26(18) . .
C42 C43 C421 118.89(18) . .
O9 C91 C92 120.77(15) . .
O9 C91 C92 120.76(15) . 2_656
C92 C91 C92 118.5(3) . 2_656
C91 C92 H92A 109.5 . .
C91 C92 H92B 109.5 . .
C91 C92 H92C 109.5 . .
H92A C92 H92B 109.5 . .
H92A C92 H92C 109.5 . .
H92B C92 H92C 109.5 . .
O10 C93 C94 120.63(18) . 2_656
O10 C93 C94 120.63(18) . .
C94 C93 C94 118.7(4) 2_656 .
C93 C94 H94A 109.5 . .
C93 C94 H94B 109.5 . .
C93 C94 H94C 109.5 . .
H94A C94 H94B 109.5 . .
H94A C94 H94C 109.5 . .
H94B C94 H94C 109.5 . .
C112 C111 C11 117.79(19) . .
C112 C111 C116 118.7(2) . .
C116 C111 C11 123.5(2) . .
C111 C112 H112 119.9 . .
C113 C112 C111 120.3(2) . .
C113 C112 H112 119.9 . .
C112 C113 H113 119.9 . .
C114 C113 C112 120.3(3) . .
C114 C113 H113 119.9 . .
C113 C114 H114 120.0 . .
C115 C114 C113 120.1(2) . .
C115 C114 H114 120.0 . .
C114 C115 H115 120.0 . .
C114 C115 C116 120.0(2) . .
C116 C115 H115 120.0 . .
C111 C116 H116 119.7 . .
C115 C116 C111 120.7(2) . .
C115 C116 H116 119.7 . .
C122 C121 C13 123.4(2) . .
C126 C121 C13 118.2(2) . .
C126 C121 C122 118.4(2) . .
C121 C122 H122 119.9 . .
C121 C122 C123 120.2(3) . .
C123 C122 H122 119.9 . .
C122 C123 H123 119.8 . .
C124 C123 C122 120.5(3) . .
C124 C123 H123 119.8 . .
C123 C124 H124 120.1 . .
C125 C124 C123 119.9(3) . .
C125 C124 H124 120.1 . .
C124 C125 H125 120.0 . .
C124 C125 C126 120.0(3) . .
C126 C125 H125 120.0 . .
C121 C126 C125 121.1(2) . .
C121 C126 H126 119.5 . .
C125 C126 H126 119.5 . .
C212 C211 C21 118.6(2) . .
C216 C211 C21 123.1(2) . .
C216 C211 C212 118.3(2) . .
C211 C212 H212 119.7 . .
C211 C212 C213 120.7(2) . .
C213 C212 H212 119.7 . .
C212 C213 H213 119.9 . .
C214 C213 C212 120.3(3) . .
C214 C213 H213 119.9 . .
C213 C214 H214 120.2 . .
C215 C214 C213 119.5(3) . .
C215 C214 H214 120.2 . .
C214 C215 H215 119.7 . .
C214 C215 C216 120.5(3) . .
C216 C215 H215 119.7 . .
C211 C216 C215 120.7(3) . .
C211 C216 H216 119.6 . .
C215 C216 H216 119.6 . .
C222 C221 C23 122.1(2) . .
C222 C221 C226 118.6(2) . .
C226 C221 C23 119.2(2) . .
C221 C222 H222 119.6 . .
C223 C222 C221 120.8(3) . .
C223 C222 H222 119.6 . .
C222 C223 H223 120.1 . .
C224 C223 C222 119.9(3) . .
C224 C223 H223 120.1 . .
C223 C224 H224 120.0 . .
C225 C224 C223 120.0(2) . .
C225 C224 H224 120.0 . .
C224 C225 H225 119.8 . .
C224 C225 C226 120.3(3) . .
C226 C225 H225 119.8 . .
C221 C226 H226 119.8 . .
C225 C226 C221 120.4(3) . .
C225 C226 H226 119.8 . .
C312 C311 C31 118.33(19) . .
C316 C311 C31 122.89(19) . .
C316 C311 C312 118.6(2) . .
C311 C312 H312 119.7 . .
C313 C312 C311 120.5(2) . .
C313 C312 H312 119.7 . .
C312 C313 H313 119.8 . .
C314 C313 C312 120.4(2) . .
C314 C313 H313 119.8 . .
C313 C314 H314 120.2 . .
C313 C314 C315 119.7(2) . .
C315 C314 H314 120.2 . .
C314 C315 H315 119.8 . .
C314 C315 C316 120.4(2) . .
C316 C315 H315 119.8 . .
C311 C316 H316 119.8 . .
C315 C316 C311 120.4(2) . .
C315 C316 H316 119.8 . .
C322 C321 C33 117.78(18) . .
C326 C321 C33 123.46(18) . .
C326 C321 C322 118.76(19) . .
K2 C322 H322 55.2 . .
C321 C322 K2 90.66(13) . .
C321 C322 H322 119.8 . .
C323 C322 K2 123.72(16) . .
C323 C322 C321 120.5(2) . .
C323 C322 H322 119.8 . .
C322 C323 H323 119.8 . .
C324 C323 C322 120.4(2) . .
C324 C323 H323 119.8 . .
C323 C324 H324 120.2 . .
C323 C324 C325 119.5(2) . .
C325 C324 H324 120.2 . .
C324 C325 H325 119.8 . .
C324 C325 C326 120.4(2) . .
C326 C325 H325 119.8 . .
C321 C326 H326 119.8 . .
C325 C326 C321 120.4(2) . .
C325 C326 H326 119.8 . .
C412 C411 C41 118.91(19) . .
C412 C411 C416 118.98(19) . .
C416 C411 C41 122.11(19) . .
C411 C412 H412 119.9 . .
C413 C412 C411 120.2(2) . .
C413 C412 H412 119.9 . .
C412 C413 H413 119.9 . .
C414 C413 C412 120.3(2) . .
C414 C413 H413 119.9 . .
C413 C414 H414 120.0 . .
C413 C414 C415 119.9(2) . .
C415 C414 H414 120.0 . .
C414 C415 H415 119.9 . .
C414 C415 C416 120.2(2) . .
C416 C415 H415 119.9 . .
C411 C416 H416 119.8 . .
C415 C416 C411 120.4(2) . .
C415 C416 H416 119.8 . .
C422 C421 C43 122.3(2) . .
C426 C421 C43 119.0(2) . .
C426 C421 C422 118.7(2) . .
C421 C422 H422 119.7 . .
C423 C422 C421 120.5(2) . .
C423 C422 H422 119.7 . .
C422 C423 H423 120.0 . .
C424 C423 C422 119.9(3) . .
C424 C423 H423 120.0 . .
C423 C424 H424 119.9 . .
C425 C424 C423 120.1(3) . .
C425 C424 H424 119.9 . .
C424 C425 H425 119.8 . .
C424 C425 C426 120.3(3) . .
C426 C425 H425 119.8 . .
C421 C426 C425 120.4(3) . .
C421 C426 H426 119.8 . .
C425 C426 H426 119.8 . .
K3 Dy2 K3 62.183(13) 2_656 .
O11 Dy2 K3 144.86(4) . .
O11 Dy2 K3 86.64(4) . 2_656
O11 Dy2 K3 86.64(4) 2_656 .
O11 Dy2 K3 144.85(4) 2_656 2_656
O11 Dy2 O11 127.38(7) . 2_656
O11 Dy2 O13 74.96(5) . 2_656
O11 Dy2 O13 147.72(5) . .
O11 Dy2 O13 147.72(5) 2_656 2_656
O11 Dy2 O13 74.95(5) 2_656 .
O11 Dy2 O14 78.56(5) 2_656 2_656
O11 Dy2 O14 128.47(5) 2_656 .
O11 Dy2 O14 128.47(5) . 2_656
O11 Dy2 O14 78.56(5) . .
O12 Dy2 K3 128.54(4) . 2_656
O12 Dy2 K3 114.64(4) 2_656 2_656
O12 Dy2 K3 114.64(4) . .
O12 Dy2 K3 128.54(4) 2_656 .
O12 Dy2 O11 71.21(5) 2_656 2_656
O12 Dy2 O11 77.52(5) 2_656 .
O12 Dy2 O11 77.52(5) . 2_656
O12 Dy2 O11 71.21(5) . .
O12 Dy2 O12 105.22(7) . 2_656
O12 Dy2 O13 91.48(5) . 2_656
O12 Dy2 O13 140.98(5) 2_656 2_656
O12 Dy2 O13 140.98(5) . .
O12 Dy2 O13 91.48(5) 2_656 .
O12 Dy2 O14 149.01(5) 2_656 2_656
O12 Dy2 O14 149.00(5) . .
O12 Dy2 O14 73.94(5) . 2_656
O12 Dy2 O14 73.93(5) 2_656 .
O13 Dy2 K3 37.25(4) 2_656 2_656
O13 Dy2 K3 37.25(4) . .
O13 Dy2 K3 70.36(4) . 2_656
O13 Dy2 K3 70.36(4) 2_656 .
O13 Dy2 O13 97.25(8) 2_656 .
O13 Dy2 O14 69.22(5) 2_656 2_656
O13 Dy2 O14 69.22(5) . .
O13 Dy2 O14 73.91(5) 2_656 .
O13 Dy2 O14 73.91(5) . 2_656
O14 Dy2 K3 40.72(3) 2_656 .
O14 Dy2 K3 86.52(4) 2_656 2_656
O14 Dy2 K3 40.72(3) . 2_656
O14 Dy2 K3 86.52(4) . .
O14 Dy2 O14 122.89(7) 2_656 .
K3 Dy3 K3 61.941(13) . 2_656
O15 Dy3 K3 87.07(4) . 2_656
O15 Dy3 K3 87.08(4) 2_656 .
O15 Dy3 K3 40.08(3) . .
O15 Dy3 K3 40.08(3) 2_656 2_656
O15 Dy3 O15 123.16(7) 2_656 .
O16 Dy3 K3 36.99(4) 2_656 .
O16 Dy3 K3 67.38(4) . .
O16 Dy3 K3 36.99(4) . 2_656
O16 Dy3 K3 67.38(4) 2_656 2_656
O16 Dy3 O15 68.02(5) . .
O16 Dy3 O15 68.02(5) 2_656 2_656
O16 Dy3 O15 73.59(5) 2_656 .
O16 Dy3 O15 73.59(5) . 2_656
O16 Dy3 O16 92.73(8) . 2_656
O16 Dy3 O17 76.05(6) 2_656 2_656
O16 Dy3 O17 141.62(5) 2_656 .
O16 Dy3 O17 76.04(6) . .
O16 Dy3 O17 141.62(5) . 2_656
O17 Dy3 K3 142.24(4) . .
O17 Dy3 K3 83.32(4) 2_656 .
O17 Dy3 K3 83.32(4) . 2_656
O17 Dy3 K3 142.24(4) 2_656 2_656
O17 Dy3 O15 131.05(5) . .
O17 Dy3 O15 73.60(5) 2_656 .
O17 Dy3 O15 73.60(5) . 2_656
O17 Dy3 O15 131.05(5) 2_656 2_656
O17 Dy3 O17 133.69(8) . 2_656
O18 Dy3 K3 117.72(4) 2_656 2_656
O18 Dy3 K3 128.23(4) 2_656 .
O18 Dy3 K3 117.72(4) . .
O18 Dy3 K3 128.23(4) . 2_656
O18 Dy3 O15 144.62(5) 2_656 .
O18 Dy3 O15 77.66(5) 2_656 2_656
O18 Dy3 O15 77.66(5) . .
O18 Dy3 O15 144.62(5) . 2_656
O18 Dy3 O16 92.22(5) 2_656 2_656
O18 Dy3 O16 146.46(5) . 2_656
O18 Dy3 O16 92.22(5) . .
O18 Dy3 O16 146.46(5) 2_656 .
O18 Dy3 O17 79.60(5) 2_656 .
O18 Dy3 O17 79.60(5) . 2_656
O18 Dy3 O17 71.54(5) 2_656 2_656
O18 Dy3 O17 71.54(5) . .
O18 Dy3 O18 101.60(7) . 2_656
Dy2 K3 Dy3 117.938(11) . .
Dy2 K3 K3 58.908(6) . 2_656
Dy3 K3 K3 59.030(6) . 2_656
O13 K3 Dy2 32.56(3) . .
O13 K3 Dy3 115.23(4) . .
O13 K3 K3 66.12(4) . 2_656
O13 K3 O14 63.73(4) . 2_656
O13 K3 O15 108.73(5) . .
O13 K3 O16 129.77(5) . 2_656
O13 K3 C61 19.10(4) . .
O13 K3 C63 81.66(5) . 2_656
O13 K3 C726 157.15(5) . 2_656
O14 K3 Dy2 34.51(3) 2_656 .
O14 K3 Dy3 129.80(3) 2_656 .
O14 K3 K3 79.68(3) 2_656 2_656
O14 K3 C61 82.81(5) 2_656 .
O14 K3 C63 18.96(4) 2_656 2_656
O14 K3 C726 93.60(5) 2_656 2_656
O15 K3 Dy2 131.13(3) . .
O15 K3 Dy3 34.31(3) . .
O15 K3 K3 80.66(3) . 2_656
O15 K3 O14 160.30(5) . 2_656
O15 K3 C61 91.00(5) . .
O15 K3 C63 152.50(5) . 2_656
O15 K3 C726 91.75(5) . 2_656
O16 K3 Dy2 112.92(4) 2_656 .
O16 K3 Dy3 32.01(3) 2_656 .
O16 K3 K3 63.64(4) 2_656 2_656
O16 K3 O14 106.19(5) 2_656 2_656
O16 K3 O15 63.45(4) 2_656 .
O16 K3 C61 128.22(5) 2_656 .
O16 K3 C63 90.11(5) 2_656 2_656
O16 K3 C726 50.87(5) 2_656 2_656
O19 K3 Dy2 114.78(5) . .
O19 K3 Dy3 127.28(5) . .
O19 K3 K3 173.68(5) . 2_656
O19 K3 O13 108.58(7) . .
O19 K3 O14 94.95(6) . 2_656
O19 K3 O15 104.75(6) . .
O19 K3 O16 121.53(7) . 2_656
O19 K3 C61 107.79(7) . .
O19 K3 C63 95.30(6) . 2_656
O19 K3 C726 74.45(7) . 2_656
C61 K3 Dy2 51.03(3) . .
C61 K3 Dy3 104.52(3) . .
C61 K3 K3 68.44(4) . 2_656
C61 K3 C63 100.72(5) . 2_656
C63 K3 Dy2 50.34(3) 2_656 .
C63 K3 Dy3 118.20(4) 2_656 .
C63 K3 K3 80.71(4) 2_656 2_656
C726 K3 Dy2 124.97(4) 2_656 .
C726 K3 Dy3 76.23(4) 2_656 .
C726 K3 K3 109.00(4) 2_656 2_656
C726 K3 C61 175.88(6) 2_656 .
C726 K3 C63 75.50(5) 2_656 2_656
C51 O11 Dy2 135.53(14) . .
C53 O12 Dy2 137.15(13) . .
Dy2 O13 K3 110.19(6) . .
C61 O13 Dy2 128.61(13) . .
C61 O13 K3 118.17(12) . .
Dy2 O14 K3 104.77(5) . 2_656
C63 O14 Dy2 123.69(13) . .
C63 O14 K3 115.96(12) . 2_656
Dy3 O15 K3 105.61(5) . .
C71 O15 Dy3 118.19(12) . .
C71 O15 K3 122.58(12) . .
Dy3 O16 K3 111.00(6) . 2_656
C73 O16 Dy3 123.36(13) . .
C73 O16 K3 125.31(12) . 2_656
C81 O17 Dy3 134.23(15) . .
C83 O18 Dy3 132.91(14) . .
C95 O19 K3 168.3(2) . .
O11 C51 C52 124.49(19) . .
O11 C51 C511 115.74(19) . .
C52 C51 C511 119.74(19) . .
C51 C52 H52 118.4 . .
C53 C52 C51 123.2(2) . .
C53 C52 H52 118.4 . .
O12 C53 C52 123.4(2) . .
O12 C53 C521 115.55(19) . .
C52 C53 C521 121.03(19) . .
O13 C61 K3 42.73(10) . .
O13 C61 C62 123.85(19) . .
O13 C61 C611 115.70(18) . .
C62 C61 K3 139.34(14) . .
C62 C61 C611 120.45(18) . .
C611 C61 K3 86.48(12) . .
C61 C62 H62 118.5 . .
C61 C62 C63 122.91(19) . .
C63 C62 H62 118.5 . .
O14 C63 K3 45.07(10) . 2_656
O14 C63 C62 123.59(19) . .
O14 C63 C621 116.4(2) . .
C62 C63 K3 111.56(13) . 2_656
C62 C63 C621 120.03(19) . .
C621 C63 K3 108.90(14) . 2_656
O15 C71 C72 123.08(19) . .
O15 C71 C711 115.75(19) . .
C72 C71 C711 121.17(18) . .
C71 C72 H72 119.0 . .
C73 C72 C71 122.05(19) . .
C73 C72 H72 119.0 . .
O16 C73 C72 123.37(19) . .
O16 C73 C721 114.85(18) . .
C72 C73 C721 121.78(19) . .
O17 C81 C82 124.0(2) . .
O17 C81 C811 116.4(2) . .
C82 C81 C811 119.58(19) . .
C81 C82 H82 118.4 . .
C83 C82 C81 123.1(2) . .
C83 C82 H82 118.4 . .
O18 C83 C82 125.0(2) . .
O18 C83 C821 115.9(2) . .
C82 C83 C821 119.1(2) . .
O19 C95 C96 121.9(3) . .
O19 C95 C97 120.8(3) . .
C97 C95 C96 117.3(2) . .
C95 C96 H96A 109.5 . .
C95 C96 H96B 109.5 . .
C95 C96 H96C 109.5 . .
H96A C96 H96B 109.5 . .
H96A C96 H96C 109.5 . .
H96B C96 H96C 109.5 . .
C95 C97 H97A 109.5 . .
C95 C97 H97B 109.5 . .
C95 C97 H97C 109.5 . .
H97A C97 H97B 109.5 . .
H97A C97 H97C 109.5 . .
H97B C97 H97C 109.5 . .
C512 C511 C51 122.5(2) . .
C516 C511 C51 118.7(2) . .
C516 C511 C512 118.8(2) . .
C511 C512 H512 120.0 . .
C513 C512 C511 120.0(3) . .
C513 C512 H512 120.0 . .
C512 C513 H513 119.8 . .
C514 C513 C512 120.5(3) . .
C514 C513 H513 119.8 . .
C513 C514 H514 120.0 . .
C513 C514 C515 120.0(3) . .
C515 C514 H514 120.0 . .
C514 C515 H515 120.0 . .
C514 C515 C516 120.0(3) . .
C516 C515 H515 120.0 . .
C511 C516 H516 119.6 . .
C515 C516 C511 120.8(2) . .
C515 C516 H516 119.6 . .
C522 C521 C53 118.0(2) . .
C522 C521 C526 118.6(2) . .
C526 C521 C53 123.3(2) . .
C521 C522 H522 119.8 . .
C523 C522 C521 120.5(2) . .
C523 C522 H522 119.8 . .
C522 C523 H523 119.9 . .
C522 C523 C524 120.3(3) . .
C524 C523 H523 119.9 . .
C523 C524 H524 120.0 . .
C525 C524 C523 119.9(3) . .
C525 C524 H524 120.0 . .
C524 C525 H525 120.0 . .
C524 C525 C526 120.0(2) . .
C526 C525 H525 120.0 . .
C521 C526 H526 119.7 . .
C525 C526 C521 120.7(2) . .
C525 C526 H526 119.7 . .
C612 C611 C61 122.3(2) . .
C612 C611 C616 119.1(2) . .
C616 C611 C61 118.60(19) . .
C611 C612 H612 119.9 . .
C613 C612 C611 120.2(2) . .
C613 C612 H612 119.9 . .
C612 C613 H613 119.7 . .
C614 C613 C612 120.7(2) . .
C614 C613 H613 119.7 . .
C613 C614 H614 120.2 . .
C613 C614 C615 119.6(2) . .
C615 C614 H614 120.2 . .
C614 C615 H615 119.8 . .
C614 C615 C616 120.4(2) . .
C616 C615 H615 119.8 . .
C611 C616 H616 120.0 . .
C615 C616 C611 120.0(2) . .
C615 C616 H616 120.0 . .
C622 C621 C63 119.1(2) . .
C622 C621 C626 118.5(2) . .
C626 C621 C63 122.3(2) . .
C621 C622 H622 119.7 . .
C621 C622 C623 120.6(3) . .
C623 C622 H622 119.7 . .
C622 C623 H623 119.8 . .
C624 C623 C622 120.4(4) . .
C624 C623 H623 119.8 . .
C623 C624 H624 120.0 . .
C625 C624 C623 119.9(3) . .
C625 C624 H624 120.0 . .
C624 C625 H625 119.8 . .
C624 C625 C626 120.5(3) . .
C626 C625 H625 119.8 . .
C621 C626 H626 120.0 . .
C625 C626 C621 120.1(3) . .
C625 C626 H626 120.0 . .
C712 C711 C71 123.0(2) . .
C712 C711 C716 118.5(2) . .
C716 C711 C71 118.21(19) . .
C711 C712 H712 119.8 . .
C713 C712 C711 120.4(2) . .
C713 C712 H712 119.8 . .
C712 C713 H713 119.6 . .
C714 C713 C712 120.8(2) . .
C714 C713 H713 119.6 . .
C713 C714 H714 120.3 . .
C713 C714 C715 119.4(2) . .
C715 C714 H714 120.3 . .
C714 C715 H715 120.0 . .
C714 C715 C716 120.0(2) . .
C716 C715 H715 120.0 . .
C711 C716 H716 119.6 . .
C715 C716 C711 120.8(2) . .
C715 C716 H716 119.6 . .
C722 C721 C73 123.8(2) . .
C722 C721 C726 118.8(2) . .
C726 C721 C73 117.34(19) . .
C721 C722 H722 119.9 . .
C723 C722 C721 120.1(2) . .
C723 C722 H722 119.9 . .
C722 C723 H723 119.8 . .
C724 C723 C722 120.5(2) . .
C724 C723 H723 119.8 . .
C723 C724 H724 120.1 . .
C723 C724 C725 119.8(2) . .
C725 C724 H724 120.1 . .
C724 C725 H725 120.1 . .
C726 C725 C724 119.9(2) . .
C726 C725 H725 120.1 . .
K3 C726 H726 52.6 2_656 .
C721 C726 K3 94.35(13) . 2_656
C721 C726 H726 119.6 . .
C725 C726 K3 121.55(17) . 2_656
C725 C726 C721 120.9(2) . .
C725 C726 H726 119.6 . .
C812 C811 C81 123.6(2) . .
C816 C811 C81 118.4(2) . .
C816 C811 C812 118.0(2) . .
C811 C812 H812 119.6 . .
C811 C812 C813 120.7(3) . .
C813 C812 H812 119.6 . .
C812 C813 H813 119.7 . .
C814 C813 C812 120.7(3) . .
C814 C813 H813 119.7 . .
C813 C814 H814 120.4 . .
C813 C814 C815 119.2(3) . .
C815 C814 H814 120.4 . .
C814 C815 H815 119.7 . .
C814 C815 C816 120.5(3) . .
C816 C815 H815 119.7 . .
C811 C816 C815 120.9(3) . .
C811 C816 H816 119.6 . .
C815 C816 H816 119.6 . .
C822 C821 C83 119.4(2) . .
C822 C821 C826 118.5(2) . .
C826 C821 C83 122.1(2) . .
C821 C822 H822 119.6 . .
C821 C822 C823 120.7(3) . .
C823 C822 H822 119.6 . .
C822 C823 H823 120.1 . .
C824 C823 C822 119.7(3) . .
C824 C823 H823 120.1 . .
C823 C824 H824 119.9 . .
C825 C824 C823 120.1(3) . .
C825 C824 H824 119.9 . .
C824 C825 H825 119.8 . .
C824 C825 C826 120.4(3) . .
C826 C825 H825 119.8 . .
C821 C826 H826 119.7 . .
C825 C826 C821 120.6(3) . .
C825 C826 H826 119.7 . .

loop_
_geom_bond_atom_site_label_1
_geom_bond_atom_site_label_2
_geom_bond_distance
_geom_bond_site_symmetry_2
Dy1 K1 4.1354(3) .
Dy1 K2 4.0411(3) .
Dy1 O1 2.3010(14) .
Dy1 O2 2.3284(14) .
Dy1 O3 2.3277(15) .
Dy1 O4 2.3644(14) .
Dy1 O5 2.4110(14) .
Dy1 O6 2.3276(14) .
Dy1 O7 2.3620(14) .
Dy1 O8 2.4136(14) .
K1 K2 4.2267(9) .
K1 O5 2.7487(14) .
K1 O5 2.7486(14) 2_656
K1 O7 2.6696(15) .
K1 O7 2.6697(15) 2_656
K1 O10 2.564(3) .
K1 C31 3.521(2) 2_656
K1 C31 3.521(2) .
K1 C41 3.515(2) 2_656
K1 C41 3.515(2) .
K2 O6 2.6113(15) 2_656
K2 O6 2.6114(15) .
K2 O8 2.7834(15) 2_656
K2 O8 2.7835(15) .
K2 O9 2.520(2) .
K2 C33 3.493(2) .
K2 C33 3.494(2) 2_656
K2 C322 3.474(2) .
K2 C322 3.474(2) 2_656
O1 C11 1.267(2) .
O2 C13 1.260(3) .
O3 C23 1.273(3) .
O4 C21 1.262(3) .
O5 C31 1.269(2) .
O6 C33 1.285(2) .
O7 C41 1.274(2) .
O8 C43 1.269(2) .
O9 C91 1.203(4) .
O10 C93 1.200(4) .
C11 C12 1.402(3) .
C11 C111 1.505(3) .
C12 H12 0.9500 .
C12 C13 1.407(3) .
C13 C121 1.505(3) .
C21 C22 1.403(3) .
C21 C211 1.508(3) .
C22 H22 0.9500 .
C22 C23 1.397(3) .
C23 C221 1.505(3) .
C31 C32 1.413(3) .
C31 C311 1.498(3) .
C32 H32 0.9500 .
C32 C33 1.396(3) .
C33 C321 1.497(3) .
C41 C42 1.400(3) .
C41 C411 1.499(3) .
C42 H42 0.9500 .
C42 C43 1.407(3) .
C43 C421 1.501(3) .
C91 C92 1.491(3) .
C91 C92 1.491(3) 2_656
C92 H92A 0.9800 .
C92 H92B 0.9800 .
C92 H92C 0.9800 .
C93 C94 1.492(4) .
C93 C94 1.492(4) 2_656
C94 H94A 0.9800 .
C94 H94B 0.9800 .
C94 H94C 0.9800 .
C111 C112 1.390(3) .
C111 C116 1.393(3) .
C112 H112 0.9500 .
C112 C113 1.386(3) .
C113 H113 0.9500 .
C113 C114 1.382(4) .
C114 H114 0.9500 .
C114 C115 1.373(4) .
C115 H115 0.9500 .
C115 C116 1.387(3) .
C116 H116 0.9500 .
C121 C122 1.384(3) .
C121 C126 1.384(3) .
C122 H122 0.9500 .
C122 C123 1.394(4) .
C123 H123 0.9500 .
C123 C124 1.373(5) .
C124 H124 0.9500 .
C124 C125 1.364(4) .
C125 H125 0.9500 .
C125 C126 1.391(3) .
C126 H126 0.9500 .
C211 C212 1.386(3) .
C211 C216 1.385(3) .
C212 H212 0.9500 .
C212 C213 1.392(3) .
C213 H213 0.9500 .
C213 C214 1.379(4) .
C214 H214 0.9500 .
C214 C215 1.366(5) .
C215 H215 0.9500 .
C215 C216 1.393(4) .
C216 H216 0.9500 .
C221 C222 1.391(3) .
C221 C226 1.394(3) .
C222 H222 0.9500 .
C222 C223 1.389(3) .
C223 H223 0.9500 .
C223 C224 1.383(4) .
C224 H224 0.9500 .
C224 C225 1.377(4) .
C225 H225 0.9500 .
C225 C226 1.391(3) .
C226 H226 0.9500 .
C311 C312 1.394(3) .
C311 C316 1.392(3) .
C312 H312 0.9500 .
C312 C313 1.388(3) .
C313 H313 0.9500 .
C313 C314 1.377(4) .
C314 H314 0.9500 .
C314 C315 1.381(3) .
C315 H315 0.9500 .
C315 C316 1.389(3) .
C316 H316 0.9500 .
C321 C322 1.395(3) .
C321 C326 1.394(3) .
C322 H322 0.9500 .
C322 C323 1.386(3) .
C323 H323 0.9500 .
C323 C324 1.383(3) .
C324 H324 0.9500 .
C324 C325 1.384(3) .
C325 H325 0.9500 .
C325 C326 1.387(3) .
C326 H326 0.9500 .
C411 C412 1.393(3) .
C411 C416 1.396(3) .
C412 H412 0.9500 .
C412 C413 1.390(3) .
C413 H413 0.9500 .
C413 C414 1.381(4) .
C414 H414 0.9500 .
C414 C415 1.383(3) .
C415 H415 0.9500 .
C415 C416 1.383(3) .
C416 H416 0.9500 .
C421 C422 1.391(3) .
C421 C426 1.387(3) .
C422 H422 0.9500 .
C422 C423 1.390(3) .
C423 H423 0.9500 .
C423 C424 1.377(4) .
C424 H424 0.9500 .
C424 C425 1.368(5) .
C425 H425 0.9500 .
C425 C426 1.391(4) .
C426 H426 0.9500 .
Dy2 K3 4.1045(5) .
Dy2 K3 4.1044(5) 2_656
Dy2 O11 2.3370(14) 2_656
Dy2 O11 2.3369(15) .
Dy2 O12 2.3184(14) .
Dy2 O12 2.3184(14) 2_656
Dy2 O13 2.3537(14) .
Dy2 O13 2.3536(14) 2_656
Dy2 O14 2.4049(14) .
Dy2 O14 2.4049(14) 2_656
Dy3 K3 4.1189(5) .
Dy3 K3 4.1189(5) 2_656
Dy3 O15 2.4106(14) .
Dy3 O15 2.4106(14) 2_656
Dy3 O16 2.3387(14) 2_656
Dy3 O16 2.3387(14) .
Dy3 O17 2.3510(15) .
Dy3 O17 2.3511(15) 2_656
Dy3 O18 2.3233(14) .
Dy3 O18 2.3234(14) 2_656
K3 K3 4.2391(9) 2_656
K3 O13 2.6470(15) .
K3 O14 2.7690(15) 2_656
K3 O15 2.7535(15) .
K3 O16 2.6544(15) 2_656
K3 O19 2.554(2) .
K3 C61 3.439(2) .
K3 C63 3.516(2) 2_656
K3 C726 3.420(2) 2_656
O11 C51 1.258(2) .
O12 C53 1.269(2) .
O13 C61 1.276(2) .
O14 C63 1.271(2) .
O15 C71 1.270(2) .
O16 C73 1.277(2) .
O17 C81 1.262(3) .
O18 C83 1.273(3) .
O19 C95 1.205(3) .
C51 C52 1.407(3) .
C51 C511 1.503(3) .
C52 H52 0.9500 .
C52 C53 1.396(3) .
C53 C521 1.507(3) .
C61 C62 1.398(3) .
C61 C611 1.498(3) .
C62 H62 0.9500 .
C62 C63 1.406(3) .
C63 C621 1.500(3) .
C71 C72 1.413(3) .
C71 C711 1.495(3) .
C72 H72 0.9500 .
C72 C73 1.400(3) .
C73 C721 1.495(3) .
C81 C82 1.405(3) .
C81 C811 1.507(3) .
C82 H82 0.9500 .
C82 C83 1.393(3) .
C83 C821 1.506(3) .
C95 C96 1.489(4) .
C95 C97 1.488(4) .
C96 H96A 0.9800 .
C96 H96B 0.9800 .
C96 H96C 0.9800 .
C97 H97A 0.9800 .
C97 H97B 0.9800 .
C97 H97C 0.9800 .
C511 C512 1.393(3) .
C511 C516 1.392(3) .
C512 H512 0.9500 .
C512 C513 1.391(4) .
C513 H513 0.9500 .
C513 C514 1.377(4) .
C514 H514 0.9500 .
C514 C515 1.379(4) .
C515 H515 0.9500 .
C515 C516 1.385(3) .
C516 H516 0.9500 .
C521 C522 1.388(3) .
C521 C526 1.395(3) .
C522 H522 0.9500 .
C522 C523 1.383(4) .
C523 H523 0.9500 .
C523 C524 1.387(4) .
C524 H524 0.9500 .
C524 C525 1.372(4) .
C525 H525 0.9500 .
C525 C526 1.388(3) .
C526 H526 0.9500 .
C611 C612 1.395(3) .
C611 C616 1.396(3) .
C612 H612 0.9500 .
C612 C613 1.383(3) .
C613 H613 0.9500 .
C613 C614 1.381(4) .
C614 H614 0.9500 .
C614 C615 1.387(4) .
C615 H615 0.9500 .
C615 C616 1.389(3) .
C616 H616 0.9500 .
C621 C622 1.377(4) .
C621 C626 1.392(4) .
C622 H622 0.9500 .
C622 C623 1.385(4) .
C623 H623 0.9500 .
C623 C624 1.367(6) .
C624 H624 0.9500 .
C624 C625 1.359(6) .
C625 H625 0.9500 .
C625 C626 1.389(4) .
C626 H626 0.9500 .
C711 C712 1.391(3) .
C711 C716 1.393(3) .
C712 H712 0.9500 .
C712 C713 1.382(3) .
C713 H713 0.9500 .
C713 C714 1.377(4) .
C714 H714 0.9500 .
C714 C715 1.386(4) .
C715 H715 0.9500 .
C715 C716 1.387(4) .
C716 H716 0.9500 .
C721 C722 1.389(3) .
C721 C726 1.396(3) .
C722 H722 0.9500 .
C722 C723 1.389(3) .
C723 H723 0.9500 .
C723 C724 1.380(4) .
C724 H724 0.9500 .
C724 C725 1.386(4) .
C725 H725 0.9500 .
C725 C726 1.379(3) .
C726 H726 0.9500 .
C811 C812 1.386(3) .
C811 C816 1.385(4) .
C812 H812 0.9500 .
C812 C813 1.389(4) .
C813 H813 0.9500 .
C813 C814 1.367(5) .
C814 H814 0.9500 .
C814 C815 1.374(5) .
C815 H815 0.9500 .
C815 C816 1.386(4) .
C816 H816 0.9500 .
C821 C822 1.389(4) .
C821 C826 1.398(3) .
C822 H822 0.9500 .
C822 C823 1.394(3) .
C823 H823 0.9500 .
C823 C824 1.386(4) .
C824 H824 0.9500 .
C824 C825 1.373(4) .
C825 H825 0.9500 .
C825 C826 1.385(4) .
C826 H826 0.9500 .

loop_
_geom_torsion_atom_site_label_1
_geom_torsion_atom_site_label_2
_geom_torsion_atom_site_label_3
_geom_torsion_atom_site_label_4
_geom_torsion
_geom_torsion_site_symmetry_1
_geom_torsion_site_symmetry_4
Dy1 O1 C11 C12 17.0(3) . .
Dy1 O1 C11 C111 -164.16(14) . .
Dy1 O2 C13 C12 -19.0(3) . .
Dy1 O2 C13 C121 163.53(14) . .
Dy1 O3 C23 C22 28.3(3) . .
Dy1 O3 C23 C221 -152.62(14) . .
Dy1 O4 C21 C22 -17.3(3) . .
Dy1 O4 C21 C211 163.37(14) . .
Dy1 O5 C31 K1 -133.41(16) . .
Dy1 O5 C31 C32 -46.8(2) . .
Dy1 O5 C31 C311 133.61(14) . .
Dy1 O6 C33 K2 169.3(2) . .
Dy1 O6 C33 C32 38.4(3) . .
Dy1 O6 C33 C321 -140.35(14) . .
Dy1 O7 C41 K1 165.0(2) . .
Dy1 O7 C41 C42 32.6(3) . .
Dy1 O7 C41 C411 -147.54(14) . .
Dy1 O8 C43 C42 -44.3(3) . .
Dy1 O8 C43 C421 137.90(15) . .
K1 O5 C31 C32 86.6(2) . .
K1 O5 C31 C311 -92.98(18) . .
K1 O7 C41 C42 -132.44(18) . .
K1 O7 C41 C411 47.4(2) . .
K1 C31 C32 C33 49.3(2) . .
K1 C31 C311 C312 -35.0(2) . .
K1 C31 C311 C316 149.57(17) . .
K1 C41 C42 C43 -41.4(3) . .
K1 C41 C411 C412 55.03(19) . .
K1 C41 C411 C416 -123.97(19) . .
K2 O6 C33 C32 -130.84(17) . .
K2 O6 C33 C321 50.4(2) . .
K2 O8 C43 C42 85.0(2) . .
K2 O8 C43 C421 -92.77(19) . .
K2 C33 C321 C322 47.62(18) . .
K2 C33 C321 C326 -131.93(19) . .
K2 C322 C323 C324 -114.1(2) . .
O1 C11 C12 C13 3.8(3) . .
O1 C11 C111 C112 -2.6(3) . .
O1 C11 C111 C116 175.6(2) . .
O2 C13 C121 C122 -167.0(2) . .
O2 C13 C121 C126 11.3(3) . .
O3 C23 C221 C222 155.3(2) . .
O3 C23 C221 C226 -22.0(3) . .
O4 C21 C22 C23 -4.6(3) . .
O4 C21 C211 C212 7.8(3) . .
O4 C21 C211 C216 -171.3(2) . .
O5 C31 C32 C33 1.6(3) . .
O5 C31 C311 C312 12.5(3) . .
O5 C31 C311 C316 -162.94(19) . .
O6 C33 C321 C322 19.0(3) . .
O6 C33 C321 C326 -160.52(19) . .
O7 C41 C42 C43 9.1(3) . .
O7 C41 C411 C412 26.7(3) . .
O7 C41 C411 C416 -152.3(2) . .
O8 C43 C421 C422 -159.8(2) . .
O8 C43 C421 C426 19.1(3) . .
C11 C12 C13 O2 -2.6(4) . .
C11 C12 C13 C121 174.8(2) . .
C11 C111 C112 C113 178.3(3) . .
C11 C111 C116 C115 -178.3(2) . .
C12 C11 C111 C112 176.3(2) . .
C12 C11 C111 C116 -5.5(3) . .
C12 C13 C121 C122 15.4(3) . .
C12 C13 C121 C126 -166.3(2) . .
C13 C121 C122 C123 179.3(3) . .
C13 C121 C126 C125 -179.9(2) . .
C21 C22 C23 O3 -0.7(3) . .
C21 C22 C23 C221 -179.72(19) . .
C21 C211 C212 C213 -179.7(2) . .
C21 C211 C216 C215 178.7(3) . .
C22 C21 C211 C212 -171.6(2) . .
C22 C21 C211 C216 9.4(3) . .
C22 C23 C221 C222 -25.6(3) . .
C22 C23 C221 C226 157.1(2) . .
C23 C221 C222 C223 -177.3(2) . .
C23 C221 C226 C225 178.1(2) . .
C31 C32 C33 K2 -42.5(3) . .
C31 C32 C33 O6 4.8(3) . .
C31 C32 C33 C321 -176.52(19) . .
C31 C311 C312 C313 -175.4(2) . .
C31 C311 C316 C315 174.8(2) . .
C32 C31 C311 C312 -167.1(2) . .
C32 C31 C311 C316 17.4(3) . .
C32 C33 C321 C322 -159.8(2) . .
C32 C33 C321 C326 20.7(3) . .
C33 C321 C322 K2 -47.95(18) . .
C33 C321 C322 C323 -178.6(2) . .
C33 C321 C326 C325 178.2(2) . .
C41 C42 C43 O8 -1.4(3) . .
C41 C42 C43 C421 176.32(19) . .
C41 C411 C412 C413 -179.2(2) . .
C41 C411 C416 C415 177.8(2) . .
C42 C41 C411 C412 -153.5(2) . .
C42 C41 C411 C416 27.5(3) . .
C42 C43 C421 C422 22.3(3) . .
C42 C43 C421 C426 -158.8(2) . .
C43 C421 C422 C423 -179.8(2) . .
C43 C421 C426 C425 178.3(3) . .
C111 C11 C12 C13 -174.9(2) . .
C111 C112 C113 C114 0.1(5) . .
C112 C111 C116 C115 0.0(4) . .
C112 C113 C114 C115 -0.2(5) . .
C113 C114 C115 C116 0.2(5) . .
C114 C115 C116 C111 -0.1(4) . .
C116 C111 C112 C113 0.0(4) . .
C121 C122 C123 C124 0.7(6) . .
C122 C121 C126 C125 -1.5(4) . .
C122 C123 C124 C125 -1.9(6) . .
C123 C124 C125 C126 1.4(5) . .
C124 C125 C126 C121 0.3(5) . .
C126 C121 C122 C123 1.0(4) . .
C211 C21 C22 C23 174.7(2) . .
C211 C212 C213 C214 0.8(4) . .
C212 C211 C216 C215 -0.3(4) . .
C212 C213 C214 C215 0.1(5) . .
C213 C214 C215 C216 -1.0(5) . .
C214 C215 C216 C211 1.2(5) . .
C216 C211 C212 C213 -0.6(4) . .
C221 C222 C223 C224 -0.4(4) . .
C222 C221 C226 C225 0.7(3) . .
C222 C223 C224 C225 -0.1(4) . .
C223 C224 C225 C226 0.8(4) . .
C224 C225 C226 C221 -1.1(4) . .
C226 C221 C222 C223 0.0(3) . .
C311 C31 C32 C33 -178.78(19) . .
C311 C312 C313 C314 0.5(4) . .
C312 C311 C316 C315 -0.7(3) . .
C312 C313 C314 C315 -0.9(4) . .
C313 C314 C315 C316 0.5(4) . .
C314 C315 C316 C311 0.3(4) . .
C316 C311 C312 C313 0.3(4) . .
C321 C322 C323 C324 0.0(4) . .
C322 C321 C326 C325 -1.3(3) . .
C322 C323 C324 C325 -0.8(4) . .
C323 C324 C325 C326 0.4(4) . .
C324 C325 C326 C321 0.6(3) . .
C326 C321 C322 K2 131.61(18) . .
C326 C321 C322 C323 1.0(3) . .
C411 C41 C42 C43 -170.73(19) . .
C411 C412 C413 C414 1.3(4) . .
C412 C411 C416 C415 -1.2(3) . .
C412 C413 C414 C415 -1.1(4) . .
C413 C414 C415 C416 -0.2(4) . .
C414 C415 C416 C411 1.3(3) . .
C416 C411 C412 C413 -0.1(3) . .
C421 C422 C423 C424 0.9(4) . .
C422 C421 C426 C425 -2.7(4) . .
C422 C423 C424 C425 -1.6(5) . .
C423 C424 C425 C426 0.1(5) . .
C424 C425 C426 C421 2.0(5) . .
C426 C421 C422 C423 1.3(4) . .
Dy2 O11 C51 C52 18.7(3) . .
Dy2 O11 C51 C511 -163.46(14) . .
Dy2 O12 C53 C52 -16.2(3) . .
Dy2 O12 C53 C521 164.17(14) . .
Dy2 O13 C61 K3 -158.2(2) . .
Dy2 O13 C61 C62 -29.9(3) . .
Dy2 O13 C61 C611 150.17(14) . .
Dy2 O14 C63 K3 131.71(17) . 2_656
Dy2 O14 C63 C62 44.0(3) . .
Dy2 O14 C63 C621 -137.37(15) . .
Dy3 O15 C71 C72 49.1(2) . .
Dy3 O15 C71 C711 -130.08(15) . .
Dy3 O16 C73 C72 -39.0(3) . .
Dy3 O16 C73 C721 140.03(14) . .
Dy3 O17 C81 C82 17.8(3) . .
Dy3 O17 C81 C811 -162.24(14) . .
Dy3 O18 C83 C82 -26.3(3) . .
Dy3 O18 C83 C821 155.49(14) . .
K3 O13 C61 C62 128.32(18) . .
K3 O13 C61 C611 -51.6(2) . .
K3 O14 C63 C62 -87.7(2) 2_656 .
K3 O14 C63 C621 90.92(19) 2_656 .
K3 O15 C71 C72 -85.7(2) . .
K3 O15 C71 C711 95.09(18) . .
K3 O16 C73 C72 133.85(17) 2_656 .
K3 O16 C73 C721 -47.2(2) 2_656 .
K3 O19 C95 C96 108.6(10) . .
K3 O19 C95 C97 -71.7(11) . .
K3 C61 C62 C63 46.4(3) . .
K3 C61 C611 C612 119.30(19) . .
K3 C61 C611 C616 -58.93(18) . .
K3 C63 C621 C622 34.3(3) 2_656 .
K3 C63 C621 C626 -147.9(2) 2_656 .
O11 C51 C52 C53 1.0(3) . .
O11 C51 C511 C512 160.7(2) . .
O11 C51 C511 C516 -17.7(3) . .
O12 C53 C521 C522 3.3(3) . .
O12 C53 C521 C526 -174.7(2) . .
O13 C61 C62 C63 -8.4(3) . .
O13 C61 C611 C612 151.5(2) . .
O13 C61 C611 C616 -26.7(3) . .
O14 C63 C621 C622 -14.2(3) . .
O14 C63 C621 C626 163.6(2) . .
O15 C71 C72 C73 -0.7(3) . .
O15 C71 C711 C712 158.82(19) . .
O15 C71 C711 C716 -15.6(3) . .
O16 C73 C721 C722 161.2(2) . .
O16 C73 C721 C726 -17.2(3) . .
O17 C81 C82 C83 5.8(3) . .
O17 C81 C811 C812 -173.4(2) . .
O17 C81 C811 C816 6.4(3) . .
O18 C83 C821 C822 20.6(3) . .
O18 C83 C821 C826 -157.0(2) . .
C51 C52 C53 O12 -2.5(3) . .
C51 C52 C53 C521 177.14(19) . .
C51 C511 C512 C513 -179.0(2) . .
C51 C511 C516 C515 179.5(2) . .
C52 C51 C511 C512 -21.3(3) . .
C52 C51 C511 C516 160.2(2) . .
C52 C53 C521 C522 -176.3(2) . .
C52 C53 C521 C526 5.6(3) . .
C53 C521 C522 C523 -177.5(3) . .
C53 C521 C526 C525 176.9(2) . .
C61 C62 C63 K3 -49.9(2) . 2_656
C61 C62 C63 O14 -0.4(3) . .
C61 C62 C63 C621 -179.00(19) . .
C61 C611 C612 C613 -177.26(19) . .
C61 C611 C616 C615 178.9(2) . .
C62 C61 C611 C612 -28.4(3) . .
C62 C61 C611 C616 153.3(2) . .
C62 C63 C621 C622 164.6(2) . .
C62 C63 C621 C626 -17.7(3) . .
C63 C621 C622 C623 179.7(3) . .
C63 C621 C626 C625 -179.3(3) . .
C71 C72 C73 O16 -6.8(3) . .
C71 C72 C73 C721 174.27(18) . .
C71 C711 C712 C713 -172.3(2) . .
C71 C711 C716 C715 172.9(2) . .
C72 C71 C711 C712 -20.4(3) . .
C72 C71 C711 C716 165.1(2) . .
C72 C73 C721 C722 -19.8(3) . .
C72 C73 C721 C726 161.8(2) . .
C73 C721 C722 C723 -177.0(2) . .
C73 C721 C726 K3 46.08(18) . 2_656
C73 C721 C726 C725 177.1(2) . .
C81 C82 C83 O18 -1.7(3) . .
C81 C82 C83 C821 176.53(19) . .
C81 C811 C812 C813 -178.6(3) . .
C81 C811 C816 C815 179.3(3) . .
C82 C81 C811 C812 6.6(3) . .
C82 C81 C811 C816 -173.6(2) . .
C82 C83 C821 C822 -157.8(2) . .
C82 C83 C821 C826 24.7(3) . .
C83 C821 C822 C823 -178.3(2) . .
C83 C821 C826 C825 177.1(2) . .
C511 C51 C52 C53 -176.77(19) . .
C511 C512 C513 C514 0.0(5) . .
C512 C511 C516 C515 1.1(4) . .
C512 C513 C514 C515 0.1(5) . .
C513 C514 C515 C516 0.4(4) . .
C514 C515 C516 C511 -1.0(4) . .
C516 C511 C512 C513 -0.6(4) . .
C521 C522 C523 C524 0.1(5) . .
C522 C521 C526 C525 -1.1(4) . .
C522 C523 C524 C525 -0.4(5) . .
C523 C524 C525 C526 -0.1(5) . .
C524 C525 C526 C521 0.8(4) . .
C526 C521 C522 C523 0.6(4) . .
C611 C61 C62 C63 171.53(19) . .
C611 C612 C613 C614 -1.5(3) . .
C612 C611 C616 C615 0.6(3) . .
C612 C613 C614 C615 0.5(4) . .
C613 C614 C615 C616 1.1(4) . .
C614 C615 C616 C611 -1.7(4) . .
C616 C611 C612 C613 1.0(3) . .
C621 C622 C623 C624 -0.6(7) . .
C622 C621 C626 C625 -1.5(4) . .
C622 C623 C624 C625 -0.9(7) . .
C623 C624 C625 C626 1.2(7) . .
C624 C625 C626 C621 0.0(5) . .
C626 C621 C622 C623 1.8(5) . .
C711 C71 C72 C73 178.48(18) . .
C711 C712 C713 C714 -0.3(4) . .
C712 C711 C716 C715 -1.8(4) . .
C712 C713 C714 C715 -1.8(4) . .
C713 C714 C715 C716 2.1(4) . .
C714 C715 C716 C711 -0.2(4) . .
C716 C711 C712 C713 2.1(3) . .
C721 C722 C723 C724 -0.2(4) . .
C722 C721 C726 K3 -132.45(17) . 2_656
C722 C721 C726 C725 -1.4(3) . .
C722 C723 C724 C725 -1.2(4) . .
C723 C724 C725 C726 1.3(4) . .
C724 C725 C726 K3 118.1(2) . 2_656
C724 C725 C726 C721 0.0(4) . .
C726 C721 C722 C723 1.5(3) . .
C811 C81 C82 C83 -174.17(19) . .
C811 C812 C813 C814 -0.8(5) . .
C812 C811 C816 C815 -0.9(4) . .
C812 C813 C814 C815 -0.7(5) . .
C813 C814 C815 C816 1.4(5) . .
C814 C815 C816 C811 -0.5(5) . .
C816 C811 C812 C813 1.6(4) . .
C821 C822 C823 C824 1.5(4) . .
C822 C821 C826 C825 -0.5(3) . .
C822 C823 C824 C825 -1.2(4) . .
C823 C824 C825 C826 0.0(4) . .
C824 C825 C826 C821 0.8(4) . .
C826 C821 C822 C823 -0.7(3) . .
